data_7237808
loop_
_publ_author_name
'Wang, Man'
'Cheng, Caiqi'
'Li, Chunbo'
'Wu, Dehua'
'Song, Jintong'
'Wang, Jun'
'Zhou, Xiangge'
'Xiang, Haifeng'
'Liu, Jin'

_publ_section_title
;
 Smart, chiral, and nonconjugated cyclohexane-based bis-salicylaldehyde
 hydrazides: multi-stimuli-responsive, turn-on, ratiometric, and
 thermochromic fluorescence, single-crystal structures via DFT
 calculations
;
_journal_issue 22
_journal_name_full 'Journal of Materials Chemistry C'
_journal_page_first 6767
_journal_paper_doi 10.1039/C9TC01337G
_journal_volume 7
_journal_year 2019
_chemical_absolute_configuration ad
_chemical_formula_moiety '0.67(C22 H22 Cl2 N4 O4), 0.33(C22 H21 Cl2 N4 O4), 0.17(C2 H6 O), 0.17(H2 O)'
_chemical_formula_sum 'C22.33 H23 Cl2 N4 O4.33'
_chemical_formula_weight 487.68
_space_group_crystal_system triclinic
_space_group_IT_number 1
_space_group_name_Hall 'P 1'
_space_group_name_H-M_alt 'P 1'
_atom_sites_solution_hydrogens mixed
_atom_sites_solution_primary dual
_audit_creation_date 2019-01-22
_audit_creation_method
;
Olex2 1.2
(compiled 2018.05.29 svn.r3508 for OlexSys, GUI svn.r5506)
;
_audit_update_record
;
2019-02-28 deposited with the CCDC.	2019-04-29 downloaded from the CCDC.
;
_cell_angle_alpha 91.331(2)
_cell_angle_beta 97.757(2)
_cell_angle_gamma 93.114(3)
_cell_formula_units_Z 6
_cell_length_a 10.6849(3)
_cell_length_b 17.9849(6)
_cell_length_c 20.2503(5)
_cell_measurement_reflns_used 13859
_cell_measurement_temperature 291.9(4)
_cell_measurement_theta_max 72.8180
_cell_measurement_theta_min 4.4160
_cell_volume 3848.30(19)
_computing_cell_refinement 'CrysAlisPro 1.171.38.46 (Rigaku OD, 2015)'
_computing_data_collection 'CrysAlisPro 1.171.38.46 (Rigaku OD, 2015)'
_computing_data_reduction 'CrysAlisPro 1.171.38.46 (Rigaku OD, 2015)'
_computing_molecular_graphics 'Olex2 (Dolomanov et al., 2009)'
_computing_publication_material 'Olex2 (Dolomanov et al., 2009)'
_computing_structure_refinement 'ShelXL (Sheldrick, 2015)'
_computing_structure_solution 'ShelXT (Sheldrick, 2015)'
_diffrn_ambient_environment air
_diffrn_ambient_temperature 291.9(4)
_diffrn_detector 'CCD plate'
_diffrn_detector_area_resol_mean 15.9595
_diffrn_detector_type EosS2
_diffrn_measured_fraction_theta_full 0.999
_diffrn_measured_fraction_theta_max 0.979
_diffrn_measurement_details
;
List of Runs (angles in degrees, time in seconds):

  # Type    Start    End  Width  t~exp~   \w     \q     \k     \f   Frames
#--------------------------------------------------------------------------
  1  \w   -103.00 -19.00   1.00    1.04    --  -36.04 -57.00-150.00   84
  2  \w    -55.00  33.00   1.00    1.04    --  -36.04  38.00   0.00   88
  3  \w      9.00 104.00   1.00    1.04    --   36.04  77.00-180.00   95
  4  \w     17.00 105.00   1.00    1.04    --   36.04  38.00 -60.00   88
  5  \w     19.00 103.00   1.00    1.04    --   36.04  57.00  60.00   84
  6  \w    -31.00  53.00   1.00    1.04    --   36.04 -57.00 120.00   84
  7  \w      1.00  75.00   1.00    1.04    --   36.04 -99.00 -30.00   74
  8  \w     23.00  89.00   1.00    1.04    --   36.04-125.00-150.00   66
  9  \w      1.00  75.00   1.00    1.04    --   36.04 -99.00  90.00   74
 10  \w     39.00 115.00   1.00    4.16    --  108.71-111.00  90.00   76
 11  \w     40.00 126.00   1.00    4.16    --  108.71 -45.00  60.00   86
 12  \w     91.00 176.00   1.00    4.16    --  108.71  61.00   0.00   85
 13  \w     39.00 178.00   1.00    4.16    --  108.71   0.00  60.00  139
 14  \w     40.00 126.00   1.00    4.16    --  108.71 -45.00 150.00   86
 15  \w     40.00 126.00   1.00    4.16    --  108.71 -45.00 -90.00   86
 16  \w     42.00 127.00   1.00    4.16    --  108.71 -61.00   0.00   85
 17  \w     39.00 109.00   1.00    4.16    --  108.71 -94.00   0.00   70
 18  \w     39.00 130.00   1.00    4.16    --  108.71 -30.00   0.00   91
 19  \w     57.00 151.00   1.00    4.16    --  108.71 178.00   0.00   94
 20  \w     91.00 177.00   1.00    4.16    --  108.71  45.00  60.00   86
 21  \w     91.00 176.00   1.00    4.16    --  108.71  61.00  90.00   85
 22  \w     41.00 135.00   1.00    4.16    --  108.71 -77.00 120.00   94
 23  \w     39.00 109.00   1.00    4.16    --  108.71 -94.00-180.00   70
 24  \w     39.00 115.00   1.00    4.16    --  108.71-111.00 -30.00   76
 25  \w      9.00 104.00   1.00    1.04    --   36.04  77.00  90.00   95
;
_diffrn_measurement_device 'four-circle diffractometer'
_diffrn_measurement_device_type 'New Gemini, Dual, Cu at zero, EosS2'
_diffrn_measurement_method '\w scans'
_diffrn_orient_matrix_type 'CrysAlisPro convention (1999,Acta A55,543-557)'
_diffrn_orient_matrix_UB_11 0.0538832000
_diffrn_orient_matrix_UB_12 0.0809907000
_diffrn_orient_matrix_UB_13 0.0131110000
_diffrn_orient_matrix_UB_21 0.1351320000
_diffrn_orient_matrix_UB_22 -0.0261923000
_diffrn_orient_matrix_UB_23 0.0010276000
_diffrn_orient_matrix_UB_31 -0.0090206000
_diffrn_orient_matrix_UB_32 0.0109839000
_diffrn_orient_matrix_UB_33 -0.0756811000
_diffrn_radiation_monochromator graphite
_diffrn_radiation_probe x-ray
_diffrn_radiation_type CuK\a
_diffrn_radiation_wavelength 1.54184
_diffrn_reflns_av_R_equivalents 0.0355
_diffrn_reflns_av_unetI/netI 0.0454
_diffrn_reflns_Laue_measured_fraction_full 0.999
_diffrn_reflns_Laue_measured_fraction_max 0.979
_diffrn_reflns_limit_h_max 12
_diffrn_reflns_limit_h_min -13
_diffrn_reflns_limit_k_max 21
_diffrn_reflns_limit_k_min -22
_diffrn_reflns_limit_l_max 18
_diffrn_reflns_limit_l_min -25
_diffrn_reflns_number 40048
_diffrn_reflns_point_group_measured_fraction_full 0.675
_diffrn_reflns_point_group_measured_fraction_max 0.651
_diffrn_reflns_theta_full 67.684
_diffrn_reflns_theta_max 73.207
_diffrn_reflns_theta_min 4.183
_diffrn_source 'fine-focus sealed X-ray tube'
_diffrn_source_type 'Enhance (Cu) X-ray Source'
_exptl_absorpt_coefficient_mu 2.574
_exptl_absorpt_correction_T_max 1.00000
_exptl_absorpt_correction_T_min 0.41093
_exptl_absorpt_correction_type multi-scan
_exptl_absorpt_process_details
;
CrysAlisPro 1.171.38.46 (Rigaku Oxford Diffraction, 2015)
Empirical absorption correction using spherical harmonics,
 implemented in SCALE3 ABSPACK scaling algorithm.
;
_exptl_crystal_colour 'clear light colourless'
_exptl_crystal_colour_lustre clear
_exptl_crystal_colour_modifier light
_exptl_crystal_colour_primary colourless
_exptl_crystal_density_diffrn 1.263
_exptl_crystal_description block
_exptl_crystal_F_000 1522
_exptl_crystal_size_max 0.6
_exptl_crystal_size_mid 0.6
_exptl_crystal_size_min 0.3
_refine_diff_density_max 0.349
_refine_diff_density_min -0.250
_refine_diff_density_rms 0.044
_refine_ls_abs_structure_details
;
 Flack x determined using 4246 quotients [(I+)-(I-)]/[(I+)+(I-)]
 (Parsons, Flack and Wagner, Acta Cryst. B69 (2013) 249-259).
;
_refine_ls_abs_structure_Flack -0.002(8)
_refine_ls_extinction_method none
_refine_ls_goodness_of_fit_ref 1.034
_refine_ls_hydrogen_treatment constr
_refine_ls_matrix_type full
_refine_ls_number_parameters 1782
_refine_ls_number_reflns 20115
_refine_ls_number_restraints 3
_refine_ls_restrained_S_all 1.033
_refine_ls_R_factor_all 0.0533
_refine_ls_R_factor_gt 0.0493
_refine_ls_shift/su_max 0.010
_refine_ls_shift/su_mean 0.001
_refine_ls_structure_factor_coef Fsqd
_refine_ls_weighting_details 'w=1/[\s^2^(Fo^2^)+(0.0881P)^2^+0.3031P] where P=(Fo^2^+2Fc^2^)/3'
_refine_ls_weighting_scheme calc
_refine_ls_wR_factor_gt 0.1334
_refine_ls_wR_factor_ref 0.1391
_reflns_Friedel_coverage 0.331
_reflns_Friedel_fraction_full 0.350
_reflns_Friedel_fraction_max 0.324
_reflns_number_gt 18339
_reflns_number_total 20115
_reflns_threshold_expression 'I > 2\s(I)'
_cod_data_source_file c9tc01337g2.cif
_cod_data_source_block zxg-wm-5_sq
_cod_original_cell_volume 3848.3(2)
_cod_database_code 7237808
_shelx_shelxl_version_number 2014/7
_shelx_space_group_comment
;
The symmetry employed for this shelxl refinement is uniquely defined
by the following loop, which should always be used as a source of
symmetry information in preference to the above space-group names.
They are only intended as comments.
;
_reflns_odcompleteness_completeness 99.96
_reflns_odcompleteness_iscentric 1
_reflns_odcompleteness_theta 66.97
_olex2_refinement_description
;
1. Fixed Uiso
 At 1.2 times of:
  All C(H) groups, All C(H,H) groups, All N(H) groups
 At 1.5 times of:
  All C(H,H,H) groups, All O(H) groups, All O(H,H) groups
2.a Free rotating group:
 O03D(H1AA,H)
2.b Ternary CH refined with riding coordinates:
 C021(H021), C025(H025), C02D(H02D), C02F(H02F), C02I(H02I), C02J(H02J),
 C02O(H02O), C02Q(H02Q), C02S(H02S), C035(H035), C042(H042), C04I(H04I)
2.c Secondary CH2 refined with riding coordinates:
 C038(H03F,H03G), C03B(H03O,H03R), C03E(H03H,H03J), C03F(H03A,H03B), C03G(H03T,
 H03U), C03N(H03C,H03D), C03O(H03Y,HA), C03T(H03K,H03L), C03V(H03M,H03N),
 C03W(H03,HB), C045(H04Z,HC), C048(H04J,H04K), C04K(H04A,H04B), C04P(H04T,H04U),
  C04R(H0AA,HD), C04U(H04V,H04W), C04V(H04F,H04H), C04W(H04C,H04D), C051(H05I,
 H05J), C052(H05A,H05B), C057(H05Q,H05R), C05A(H05K,H05L), C05D(H05D,H05E),
 C05H(H05O,H05P), C05K(H05F,H05G)
2.d Aromatic/amide H refined with riding coordinates:
 N00M(H00M), N00X(H00X), N013(H013), N014(H014), N016(H016), N017(H017),
 N01H(H01H), N01I(H01I), N01M(H01M), N01N(H01N), N027(H027), C02C(H02C),
 C02L(H02L), C02M(H02M), C02R(H02R), C02T(H02T), C02W(H02W), C02X(H02X),
 C02Y(H02Y), C02Z(H02Z), C03A(H03E), C03C(H03X), C03I(H03I), C03J(H03V),
 C03K(H03W), C03P(H03P), C03Q(H03Q), C03S(H03S), C03Z(H03Z), C040(H040),
 C044(H044), C046(H046), C047(H047), C049(H049), C04A(H04L), C04B(H04P),
 C04C(H04M), C04E(H04E), C04G(H04G), C04H(H04O), C04J(H04R), C04N(H04N),
 C04O(H04), C04Q(H04Q), C04S(H04S), C04X(H04X), C04Y(H04Y), C050(H050),
 C053(H053), C055(H055), C058(H058), C059(H059), C05B(H05M), C05C(H05C),
 C05E(H05S), C05F(H05H), C05G(H05N), C05I(H05T)
2.e Idealised Me refined as rotating group:
 C054(H05U,H05V,H05W)
2.f Idealised tetrahedral OH refined as rotating group:
 O00F(H00F), O00G(H00G), O00J(H00J), O00L(H00L), O00Q(H00Q), O00R(H00R),
 O00Y(H00Y), O010(H010), O011(H011), O019(H019), O01C(H01C), O01E(H01E),
 O01T(H01T)
;
_olex2_submission_special_instructions 'No special instructions were received'
_oxdiff_exptl_absorpt_empirical_details
;
Empirical correction (ABSPACK) includes:
- Absorption correction using spherical harmonics
- Frame scaling
- Detector area scaling
;
_oxdiff_exptl_absorpt_empirical_full_max 2.158
_oxdiff_exptl_absorpt_empirical_full_min 0.675

loop_
_space_group_symop_operation_xyz
'x, y, z'

loop_
_atom_site_label
_atom_site_type_symbol
_atom_site_fract_x
_atom_site_fract_y
_atom_site_fract_z
_atom_site_U_iso_or_equiv
_atom_site_adp_type
_atom_site_occupancy
_atom_site_site_symmetry_order
_atom_site_calc_flag
_atom_site_refinement_flags_posn
Cl01 Cl 0.18866(11) 0.48594(8) 1.06421(7) 0.0721(3) Uani 1 1 d .
Cl02 Cl 0.88080(11) 0.49973(7) 0.18655(9) 0.0764(4) Uani 1 1 d .
Cl03 Cl 0.56491(15) 1.15788(9) 1.20685(8) 0.0818(4) Uani 1 1 d .
Cl04 Cl 0.51496(16) -0.20082(8) -0.06359(7) 0.0797(4) Uani 1 1 d .
Cl05 Cl 0.47156(15) 1.20130(8) 0.83691(8) 0.0816(4) Uani 1 1 d .
Cl06 Cl 0.74515(16) 0.47534(11) -0.19088(9) 0.0909(4) Uani 1 1 d .
Cl07 Cl 0.14059(17) 0.51449(13) 0.69239(8) 0.1053(6) Uani 1 1 d .
Cl08 Cl 0.84959(16) 0.06328(14) 0.53697(9) 0.1023(6) Uani 1 1 d .
Cl09 Cl 0.2645(2) 1.05011(13) 0.61104(10) 0.1082(6) Uani 1 1 d .
Cl0A Cl 0.5907(2) 0.68971(11) 0.42322(9) 0.1032(6) Uani 1 1 d .
Cl0B Cl 0.4813(3) -0.18724(11) 0.30082(8) 0.1335(10) Uani 1 1 d .
Cl0C Cl 0.5398(3) 0.32949(11) 0.46597(12) 0.1335(9) Uani 1 1 d .
O00D O 0.3016(3) 0.30811(17) 0.11939(16) 0.0533(7) Uani 1 1 d .
O00E O 0.7454(3) 0.68359(19) 1.01242(16) 0.0589(7) Uani 1 1 d .
O00F O 0.4400(3) 0.5574(2) 1.06508(17) 0.0633(8) Uani 1 1 d .
H00F H 0.5137 0.5739 1.0680 0.095 Uiso 1 1 calc GR
O00G O 0.6129(3) 1.06616(17) 0.83578(16) 0.0572(7) Uani 1 1 d .
H00G H 0.6500 1.0279 0.8322 0.086 Uiso 1 1 calc GR
O00H O 0.2182(3) 0.13709(18) 0.23322(15) 0.0583(7) Uani 1 1 d .
O00I O 0.8123(3) 0.88162(18) 0.88315(15) 0.0584(7) Uani 1 1 d .
O00J O 0.6898(3) 1.03672(19) 1.15135(16) 0.0602(7) Uani 1 1 d .
H00J H 0.7219 1.0021 1.1341 0.090 Uiso 1 1 calc GR
O00K O 0.7111(3) 0.69240(19) 0.75637(15) 0.0553(7) Uani 1 1 d .
O00L O 0.6378(3) 0.4174(2) 0.18184(18) 0.0617(8) Uani 1 1 d .
H00L H 0.5815 0.3851 0.1845 0.093 Uiso 1 1 calc GR
N00M N 0.2993(3) 0.1724(2) 0.37277(18) 0.0522(8) Uani 1 1 d .
H00M H 0.2759 0.1700 0.3304 0.063 Uiso 1 1 calc R
O00N O 0.2151(4) 0.3705(2) 0.35549(19) 0.0695(9) Uani 1 1 d .
O00O O 0.8547(4) 0.8578(2) 1.13230(17) 0.0705(9) Uani 1 1 d .
O00P O 0.7694(3) 0.8487(2) 0.63384(16) 0.0666(9) Uani 1 1 d .
O00Q O 0.5267(3) 0.4041(2) -0.14296(18) 0.0675(8) Uani 1 1 d .
H00Q H 0.4667 0.3838 -0.1277 0.101 Uiso 1 1 calc GR
O00R O 0.3713(4) -0.0687(2) -0.06549(16) 0.0671(9) Uani 1 1 d .
H00R H 0.3355 -0.0295 -0.0676 0.101 Uiso 1 1 calc GR
O00S O 0.2534(3) 0.2108(2) 0.47313(17) 0.0669(8) Uani 1 1 d .
N00T N 0.5610(3) 0.63293(18) 0.83940(17) 0.0435(7) Uani 1 1 d .
N00U N 0.2258(3) 0.09311(18) 0.12887(17) 0.0458(7) Uani 1 1 d .
N00V N 0.4126(3) 0.1442(2) 0.39859(19) 0.0524(8) Uani 1 1 d .
N00W N 0.2890(3) 0.03286(18) 0.15274(17) 0.0445(7) Uani 1 1 d .
N00X N 0.6768(3) 0.66780(18) 0.86150(17) 0.0421(6) Uani 1 1 d .
H00X H 0.7042 0.6720 0.9034 0.050 Uiso 1 1 calc R
O00Y O 0.3482(4) -0.0594(2) 0.24636(16) 0.0725(10) Uani 1 1 d .
H00Y H 0.3187 -0.0218 0.2300 0.109 Uiso 1 1 calc GR
O00Z O 0.1676(3) 0.1072(2) -0.01614(17) 0.0643(8) Uani 1 1 d .
O010 O 0.4729(4) 0.9566(3) 0.59607(16) 0.0768(11) Uani 1 1 d .
H010 H 0.5352 0.9344 0.5894 0.115 Uiso 1 1 calc GR
O011 O 0.6083(4) 0.1256(3) 0.48929(18) 0.0742(10) Uani 1 1 d .
H011 H 0.5406 0.1419 0.4740 0.111 Uiso 1 1 calc GR
N012 N 0.7518(3) 0.95819(19) 1.05190(18) 0.0499(7) Uani 1 1 d .
N013 N 0.7912(4) 0.90021(19) 0.77280(18) 0.0510(8) Uani 1 1 d .
H013 H 0.8035 0.8829 0.7344 0.061 Uiso 1 1 calc R
N014 N 0.8153(3) 0.90120(19) 1.02833(19) 0.0496(7) Uani 1 1 d .
H014 H 0.8208 0.8954 0.9866 0.059 Uiso 1 1 calc R
O015 O 0.8751(4) 0.6450(2) 0.53153(19) 0.0779(11) Uani 1 1 d .
N016 N 0.7307(3) 0.8540(2) 0.52280(17) 0.0489(7) Uani 1 1 d .
H016 H 0.7537 0.8436 0.4847 0.059 Uiso 1 1 calc R
N017 N 0.7625(3) 0.6657(2) 1.12396(19) 0.0509(8) Uani 1 1 d .
H017 H 0.8099 0.6721 1.1617 0.061 Uiso 1 1 calc R
O018 O 0.2198(4) 0.2948(3) -0.1354(2) 0.0761(10) Uani 1 1 d .
O019 O 0.3802(4) 0.5926(3) 0.74487(17) 0.0734(10) Uani 1 1 d .
H019 H 0.4363 0.6228 0.7618 0.110 Uiso 1 1 calc GR
N01A N 0.7302(3) 0.9650(2) 0.77699(19) 0.0514(8) Uani 1 1 d .
N01B N 0.6193(3) 0.8878(2) 0.52722(17) 0.0487(7) Uani 1 1 d .
O01C O 0.4154(4) 0.5595(2) 0.41439(18) 0.0769(10) Uani 1 1 d .
H01C H 0.3643 0.5237 0.4138 0.115 Uiso 1 1 calc GR
N01D N 0.6438(3) 0.63104(19) 1.12194(19) 0.0487(7) Uani 1 1 d .
O01E O 0.8991(5) 0.8592(2) 1.26636(19) 0.0824(12) Uani 1 1 d .
H01E H 0.8745 0.8519 1.2265 0.124 Uiso 1 1 calc GR
C01G C 0.1881(4) 0.1411(2) 0.1731(2) 0.0434(8) Uani 1 1 d .
N01H N 0.1823(4) 0.1012(2) -0.1266(2) 0.0587(9) Uani 1 1 d .
H01H H 0.1648 0.1224 -0.1641 0.070 Uiso 1 1 calc R
N01I N 0.3187(3) 0.3363(2) 0.22971(19) 0.0518(8) Uani 1 1 d .
H01I H 0.2834 0.3337 0.2654 0.062 Uiso 1 1 calc R
N01J N 0.2549(4) 0.0400(2) -0.12356(19) 0.0527(8) Uani 1 1 d .
C01K C 0.8689(4) 0.8547(2) 1.0735(2) 0.0467(8) Uani 1 1 d .
N01L N 0.4372(3) 0.3704(2) 0.2326(2) 0.0513(8) Uani 1 1 d .
N01M N 0.7937(4) 0.6395(2) 0.62777(19) 0.0563(8) Uani 1 1 d .
H01M H 0.7878 0.6597 0.6660 0.068 Uiso 1 1 calc R
N01N N 0.2947(3) 0.3233(2) -0.0288(2) 0.0512(8) Uani 1 1 d .
H01N H 0.2853 0.3208 0.0127 0.061 Uiso 1 1 calc R
N01O N 0.7266(4) 0.5738(2) 0.60664(19) 0.0559(8) Uani 1 1 d .
C01P C 0.2567(3) 0.3067(2) 0.1720(2) 0.0442(8) Uani 1 1 d .
C01Q C 0.4075(3) -0.0716(2) 0.1356(2) 0.0423(7) Uani 1 1 d .
N01R N 0.2537(4) 0.4693(2) 0.4602(2) 0.0588(9) Uani 1 1 d .
N01S N 0.4008(3) 0.3572(2) -0.0485(2) 0.0528(8) Uani 1 1 d .
O01T O 0.6736(6) 0.4666(2) 0.5191(2) 0.0904(14) Uani 1 1 d .
H01T H 0.7026 0.5081 0.5326 0.136 Uiso 1 1 calc GR
C01U C 0.4021(4) 0.9674(3) 0.5380(2) 0.0574(10) Uani 1 1 d .
C01V C 0.5818(4) 0.0694(2) 0.3796(2) 0.0529(9) Uani 1 1 d .
C01W C 0.7470(3) 0.6954(2) 0.8163(2) 0.0415(7) Uani 1 1 d .
C01X C 0.4982(3) 0.6045(2) 0.8827(2) 0.0441(8) Uani 1 1 d .
C01Y C 0.2242(4) 0.2040(2) 0.4133(2) 0.0511(9) Uani 1 1 d .
C020 C 0.5587(4) 1.1354(3) 1.1228(3) 0.0562(10) Uani 1 1 d .
C021 C 0.8775(3) 0.7264(2) 0.84586(19) 0.0407(7) Uani 1 1 d .
H021 H 0.8799 0.7348 0.8940 0.049 Uiso 1 1 calc R
C022 C 0.3743(3) 0.5658(2) 0.8600(2) 0.0439(8) Uani 1 1 d .
C023 C 0.8063(4) 0.6897(2) 1.0688(2) 0.0489(9) Uani 1 1 d .
C024 C 0.4099(4) -0.0946(2) 0.2015(2) 0.0527(9) Uani 1 1 d .
C025 C 0.0997(4) 0.1976(2) 0.1420(2) 0.0476(8) Uani 1 1 d .
H025 H 0.1096 0.2019 0.0948 0.057 Uiso 1 1 calc R
C026 C 0.4295(4) 0.9377(2) 0.4781(2) 0.0514(9) Uani 1 1 d .
N027 N 0.1726(4) 0.4074(2) 0.4564(2) 0.0631(10) Uani 1 1 d .
H027 H 0.1307 0.3977 0.4889 0.076 Uiso 1 1 calc R
C028 C 0.5960(4) 1.0992(3) 0.7762(2) 0.0539(9) Uani 1 1 d .
C029 C 0.8321(3) 0.8636(2) 0.8280(2) 0.0439(8) Uani 1 1 d .
C02A C 0.1580(4) 0.3616(2) 0.4022(2) 0.0557(10) Uani 1 1 d .
C02B C 0.6256(3) 1.0751(2) 1.1041(2) 0.0482(8) Uani 1 1 d .
C02C C 0.4910(4) 1.1775(3) 1.0772(3) 0.0634(12) Uani 1 1 d .
H02C H 0.4482 1.2172 1.0915 0.076 Uiso 1 1 calc R
C02D C 0.1244(4) 0.2746(2) 0.1771(2) 0.0471(8) Uani 1 1 d .
H02D H 0.1159 0.2692 0.2243 0.057 Uiso 1 1 calc R
C02E C 0.4041(4) 0.5561(2) 1.1257(2) 0.0487(8) Uani 1 1 d .
C02F C 0.9150(4) 0.7999(2) 0.8141(2) 0.0464(8) Uani 1 1 d .
H02F H 0.9085 0.7914 0.7658 0.056 Uiso 1 1 calc R
C02G C 0.8026(4) 0.8376(2) 0.5798(2) 0.0484(8) Uani 1 1 d .
C02H C 0.6797(4) 0.4463(2) 0.2422(3) 0.0538(10) Uani 1 1 d .
C02I C 0.9294(4) 0.8068(3) 0.5721(2) 0.0534(9) Uani 1 1 d .
H02I H 0.9302 0.7919 0.5253 0.064 Uiso 1 1 calc R
C02J C 0.9512(4) 0.7387(3) 0.6157(2) 0.0539(9) Uani 1 1 d .
H02J H 0.9305 0.7505 0.6603 0.065 Uiso 1 1 calc R
C02K C 0.6133(4) 0.4313(2) -0.0927(3) 0.0535(10) Uani 1 1 d .
C02L C 0.6888(4) 0.9989(2) 1.0103(2) 0.0502(9) Uani 1 1 d .
H02L H 0.6856 0.9899 0.9647 0.060 Uiso 1 1 calc R
C02M C 0.5448(4) 0.8980(2) 0.4744(2) 0.0509(9) Uani 1 1 d .
H02M H 0.5632 0.8804 0.4334 0.061 Uiso 1 1 calc R
C02N C 0.3992(4) -0.0880(2) -0.1259(2) 0.0481(8) Uani 1 1 d .
C02O C 0.0999(4) 0.2263(2) 0.3757(2) 0.0510(9) Uani 1 1 d .
H02O H 0.1113 0.2345 0.3292 0.061 Uiso 1 1 calc R
C02P C 0.2954(5) 1.0088(3) 0.5364(3) 0.0675(12) Uani 1 1 d .
C02Q C 0.9407(4) 0.7239(2) 1.0816(2) 0.0486(9) Uani 1 1 d .
H02Q H 0.9630 0.7328 1.1298 0.058 Uiso 1 1 calc R
C02R C 0.3409(3) -0.0071(2) 0.1121(2) 0.0428(7) Uani 1 1 d .
H02R H 0.3360 0.0053 0.0675 0.051 Uiso 1 1 calc R
C02S C 0.9532(4) 0.7987(2) 1.0475(2) 0.0480(8) Uani 1 1 d .
H02S H 0.9302 0.7913 0.9992 0.058 Uiso 1 1 calc R
C02T C 0.4629(4) 0.1028(3) 0.3588(2) 0.0521(9) Uani 1 1 d .
H02T H 0.4224 0.0939 0.3155 0.063 Uiso 1 1 calc R
C02U C 0.4800(4) 0.5861(2) 1.1824(2) 0.0494(9) Uani 1 1 d .
C02V C 0.6218(4) 1.0597(2) 1.0355(2) 0.0474(8) Uani 1 1 d .
C02W C 0.3074(4) 0.5337(3) 0.9081(2) 0.0556(10) Uani 1 1 d .
H02W H 0.3409 0.5378 0.9530 0.067 Uiso 1 1 calc R
C02X C 0.2912(4) 0.0192(3) -0.1783(2) 0.0553(10) Uani 1 1 d .
H02X H 0.2722 0.0469 -0.2162 0.066 Uiso 1 1 calc R
C02Y C 0.6929(5) 0.4559(3) 0.0235(3) 0.0640(11) Uani 1 1 d .
H02Y H 0.6835 0.4519 0.0683 0.077 Uiso 1 1 calc R
C02Z C 0.7021(5) 0.9989(3) 0.7222(2) 0.0595(11) Uani 1 1 d .
H02Z H 0.7224 0.9780 0.6829 0.071 Uiso 1 1 calc R
C030 C 0.5980(4) 0.4252(2) -0.0255(3) 0.0528(10) Uani 1 1 d .
C031 C 0.4244(5) 0.5967(3) 0.4736(2) 0.0568(10) Uani 1 1 d .
C032 C 0.7230(4) 0.4682(3) -0.1079(3) 0.0613(11) Uani 1 1 d .
C033 C 0.3223(4) 0.5611(2) 0.7929(2) 0.0492(9) Uani 1 1 d .
C034 C 0.5786(5) 0.4762(3) 0.6199(3) 0.0602(10) Uani 1 1 d .
C035 C 0.0435(4) 0.1877(2) -0.0896(3) 0.0538(10) Uani 1 1 d .
H035 H 0.0350 0.1948 -0.1378 0.065 Uiso 1 1 calc R
C036 C 0.3624(4) -0.0475(2) -0.1819(2) 0.0486(8) Uani 1 1 d .
C037 C 0.2053(4) 0.2938(2) -0.0775(2) 0.0514(9) Uani 1 1 d .
C038 C -0.1295(4) 0.1848(3) 0.3405(3) 0.0688(13) Uani 1 1 d .
H03F H -0.1936 0.1453 0.3437 0.083 Uiso 1 1 calc R
H03G H -0.1218 0.1907 0.2937 0.083 Uiso 1 1 calc R
C039 C 0.7966(4) 0.4868(2) 0.2538(3) 0.0604(11) Uani 1 1 d .
C03A C 0.4866(4) 0.3875(2) -0.0040(3) 0.0539(10) Uani 1 1 d .
H03E H 0.4779 0.3855 0.0411 0.065 Uiso 1 1 calc R
C03B C -0.0358(4) 0.1667(3) 0.1478(3) 0.0682(13) Uani 1 1 d .
H03O H -0.0519 0.1194 0.1232 0.082 Uiso 1 1 calc R
H03R H -0.0429 0.1578 0.1942 0.082 Uiso 1 1 calc R
C03C C 0.1913(5) 0.4958(3) 0.8888(3) 0.0666(12) Uani 1 1 d .
H03X H 0.1470 0.4748 0.9209 0.080 Uiso 1 1 calc R
O03D O 0.8720(6) 0.7035(3) 1.2612(2) 0.1035(17) Uani 1 1 d .
H1AA H 0.9389 0.7175 1.2453 0.155 Uiso 1 1 d G
H H 0.8896 0.6979 1.3029 0.155 Uiso 1 1 d G
C03E C -0.0033(4) 0.1634(3) 0.3775(3) 0.0619(11) Uani 1 1 d .
H03H H 0.0222 0.1183 0.3571 0.074 Uiso 1 1 calc R
H03J H -0.0129 0.1533 0.4234 0.074 Uiso 1 1 calc R
C03F C 1.0318(4) 0.6690(3) 1.0587(4) 0.0722(15) Uani 1 1 d .
H03A H 1.0100 0.6582 1.0112 0.087 Uiso 1 1 calc R
H03B H 1.0238 0.6227 1.0817 0.087 Uiso 1 1 calc R
C03G C 0.0269(4) 0.3274(2) 0.1473(3) 0.0626(12) Uani 1 1 d .
H03T H 0.0352 0.3340 0.1006 0.075 Uiso 1 1 calc R
H03U H 0.0430 0.3757 0.1701 0.075 Uiso 1 1 calc R
C03H C 0.6491(4) 0.0826(3) 0.4433(2) 0.0567(10) Uani 1 1 d .
C03I C 0.6062(4) 0.6197(2) 1.1780(2) 0.0512(9) Uani 1 1 d .
H03I H 0.6600 0.6330 1.2169 0.061 Uiso 1 1 calc R
C03J C 0.4722(4) -0.1104(2) 0.0923(2) 0.0493(8) Uani 1 1 d .
H03V H 0.4699 -0.0954 0.0485 0.059 Uiso 1 1 calc R
C03K C 0.4874(4) 0.3995(3) 0.2883(3) 0.0591(10) Uani 1 1 d .
H03W H 0.4435 0.3958 0.3248 0.071 Uiso 1 1 calc R
C03L C 0.7620(4) 0.0474(3) 0.4592(3) 0.0630(11) Uani 1 1 d .
C03M C 0.3555(4) 0.5734(2) 0.5237(2) 0.0549(9) Uani 1 1 d .
C03N C 1.0911(4) 0.8308(3) 1.0630(3) 0.0659(12) Uani 1 1 d .
H03C H 1.1002 0.8767 1.0395 0.079 Uiso 1 1 calc R
H03D H 1.1107 0.8425 1.1104 0.079 Uiso 1 1 calc R
C03O C 0.9715(4) 0.6673(2) 0.8332(3) 0.0579(11) Uani 1 1 d .
H03Y H 0.9485 0.6215 0.8541 0.069 Uiso 1 1 calc R
HA H 0.9655 0.6570 0.7856 0.069 Uiso 1 1 calc R
C03P C 0.5515(4) 1.1032(3) 0.9895(3) 0.0581(10) Uani 1 1 d .
H03P H 0.5488 1.0926 0.9441 0.070 Uiso 1 1 calc R
C03Q C 0.4356(5) 0.5844(3) 1.2441(3) 0.0693(13) Uani 1 1 d .
H03Q H 0.4865 0.6045 1.2818 0.083 Uiso 1 1 calc R
C03R C 0.8688(5) 0.6710(3) 0.5865(2) 0.0561(10) Uani 1 1 d .
C03S C 0.6497(5) 0.5443(3) 0.6425(2) 0.0590(10) Uani 1 1 d .
H03S H 0.6395 0.5666 0.6831 0.071 Uiso 1 1 calc R
C03T C -0.0682(5) 0.3198(3) 0.3689(4) 0.0800(17) Uani 1 1 d .
H03K H -0.0585 0.3308 0.3231 0.096 Uiso 1 1 calc R
H03L H -0.0939 0.3645 0.3899 0.096 Uiso 1 1 calc R
C03U C 0.1382(4) 0.1284(2) -0.0724(2) 0.0501(9) Uani 1 1 d .
C03V C 1.0312(5) 0.8694(3) 0.5920(3) 0.0712(13) Uani 1 1 d .
H03M H 1.0200 0.9088 0.5602 0.085 Uiso 1 1 calc R
H03N H 1.0205 0.8900 0.6354 0.085 Uiso 1 1 calc R
C03W C 1.0524(4) 0.8253(3) 0.8411(4) 0.0735(15) Uani 1 1 d .
H03 H 1.0767 0.8697 0.8185 0.088 Uiso 1 1 calc R
HB H 1.0584 0.8380 0.8883 0.088 Uiso 1 1 calc R
C03X C 0.6115(4) 0.4384(3) 0.2966(3) 0.0589(10) Uani 1 1 d .
C03Y C 0.4787(7) -0.1554(3) 0.2201(3) 0.0726(14) Uani 1 1 d .
C03Z C 0.4859(5) 1.1614(3) 1.0101(3) 0.0718(14) Uani 1 1 d .
H03Z H 0.4387 1.1895 0.9790 0.086 Uiso 1 1 calc R
C040 C 0.3928(5) -0.0706(3) -0.2441(2) 0.0591(10) Uani 1 1 d .
H040 H 0.3685 -0.0432 -0.2816 0.071 Uiso 1 1 calc R
C041 C 0.4666(4) -0.1503(2) -0.1332(2) 0.0529(9) Uani 1 1 d .
C042 C 0.0580(4) 0.2981(2) 0.4056(3) 0.0569(10) Uani 1 1 d .
H042 H 0.0485 0.2903 0.4524 0.068 Uiso 1 1 calc R
C043 C 0.5331(5) 1.1637(3) 0.7690(3) 0.0635(11) Uani 1 1 d .
C044 C 0.3176(6) 0.5535(4) 1.2496(3) 0.0768(15) Uani 1 1 d .
H044 H 0.2888 0.5531 1.2909 0.092 Uiso 1 1 calc R
C045 C 1.1070(4) 0.6925(3) 0.8603(3) 0.0703(14) Uani 1 1 d .
H04Z H 1.1153 0.6985 0.9085 0.084 Uiso 1 1 calc R
HC H 1.1634 0.6549 0.8496 0.084 Uiso 1 1 calc R
C046 C 0.3459(5) 0.9472(3) 0.4192(3) 0.0658(12) Uani 1 1 d .
H046 H 0.3619 0.9266 0.3789 0.079 Uiso 1 1 calc R
C047 C 0.2692(5) 0.5079(2) 0.5146(2) 0.0586(10) Uani 1 1 d .
H047 H 0.2243 0.4938 0.5490 0.070 Uiso 1 1 calc R
C048 C -0.1705(5) 0.2575(4) 0.3695(4) 0.0851(18) Uani 1 1 d .
H04J H -0.2483 0.2714 0.3436 0.102 Uiso 1 1 calc R
H04K H -0.1868 0.2501 0.4150 0.102 Uiso 1 1 calc R
C049 C 0.6602(6) 0.4709(4) 0.3583(3) 0.0755(14) Uani 1 1 d .
H049 H 0.6140 0.4659 0.3938 0.091 Uiso 1 1 calc R
C04A C 0.6284(5) 0.0212(3) 0.3350(3) 0.0620(11) Uani 1 1 d .
H04L H 0.5833 0.0120 0.2928 0.074 Uiso 1 1 calc R
C04B C 0.8422(5) 0.5182(3) 0.3149(4) 0.0766(15) Uani 1 1 d .
H04P H 0.9197 0.5453 0.3207 0.092 Uiso 1 1 calc R
C04C C 0.3696(5) 0.6138(3) 0.5845(3) 0.0661(12) Uani 1 1 d .
H04M H 0.3231 0.5985 0.6179 0.079 Uiso 1 1 calc R
C04D C 0.5193(7) 0.3755(3) 0.5399(3) 0.0802(16) Uani 1 1 d .
C04E C 0.8000(5) 0.4919(3) 0.0061(3) 0.0747(14) Uani 1 1 d .
H04E H 0.8619 0.5127 0.0390 0.090 Uiso 1 1 calc R
C04F C 0.5060(5) 0.6599(3) 0.4856(3) 0.0672(12) Uani 1 1 d .
C04G C 0.8155(5) 0.4970(3) -0.0598(3) 0.0702(14) Uani 1 1 d .
H04G H 0.8889 0.5201 -0.0716 0.084 Uiso 1 1 calc R
C04H C 0.2159(5) 1.0185(3) 0.4800(3) 0.0694(13) Uani 1 1 d .
H04O H 0.1453 1.0463 0.4810 0.083 Uiso 1 1 calc R
C04I C 0.0845(4) 0.2628(2) -0.0541(2) 0.0511(9) Uani 1 1 d .
H04I H 0.0972 0.2573 -0.0057 0.061 Uiso 1 1 calc R
C04J C 0.7756(6) 0.5104(4) 0.3677(3) 0.0808(16) Uani 1 1 d .
H04R H 0.8078 0.5314 0.4094 0.097 Uiso 1 1 calc R
C04K C 1.1847(5) 0.7766(3) 1.0427(4) 0.0842(18) Uani 1 1 d .
H04A H 1.1728 0.7704 0.9945 0.101 Uiso 1 1 calc R
H04B H 1.2701 0.7974 1.0565 0.101 Uiso 1 1 calc R
C04L C 0.2855(4) 0.5242(2) 1.1339(2) 0.0540(9) Uani 1 1 d .
C04M C 0.6401(5) 1.0683(3) 0.7198(3) 0.0611(11) Uani 1 1 d .
C04N C 0.4954(4) -0.1737(3) -0.1946(2) 0.0560(10) Uani 1 1 d .
H04N H 0.5395 -0.2164 -0.1986 0.067 Uiso 1 1 calc R
C04O C 0.1417(4) 0.4893(3) 0.8230(3) 0.0638(12) Uani 1 1 d .
H04 H 0.0646 0.4630 0.8100 0.077 Uiso 1 1 calc R
C04P C -0.1073(4) 0.2979(3) 0.1533(4) 0.0756(16) Uani 1 1 d .
H04T H -0.1671 0.3315 0.1319 0.091 Uiso 1 1 calc R
H04U H -0.1182 0.2960 0.2000 0.091 Uiso 1 1 calc R
C04Q C 0.4905(6) 0.4446(3) 0.6576(3) 0.0745(14) Uani 1 1 d .
H04Q H 0.4803 0.4671 0.6982 0.089 Uiso 1 1 calc R
C04R C 1.0176(7) 0.8986(4) 1.2745(4) 0.093(2) Uani 1 1 d .
H0AA H 1.0755 0.8710 1.2518 0.112 Uiso 1 1 calc R
HD H 1.0507 0.9017 1.3216 0.112 Uiso 1 1 calc R
C04S C 0.4580(4) -0.1331(3) -0.2498(3) 0.0613(11) Uani 1 1 d .
H04S H 0.4771 -0.1484 -0.2913 0.074 Uiso 1 1 calc R
C04T C 0.5927(6) 0.4407(3) 0.5591(3) 0.0693(13) Uani 1 1 d .
C04U C -0.1346(5) 0.2201(3) 0.1208(4) 0.089(2) Uani 1 1 d .
H04V H -0.2175 0.2008 0.1291 0.107 Uiso 1 1 calc R
H04W H -0.1360 0.2233 0.0730 0.107 Uiso 1 1 calc R
C04V C -0.0861(4) 0.1588(3) -0.0719(4) 0.0748(16) Uani 1 1 d .
H04F H -0.1105 0.1109 -0.0943 0.090 Uiso 1 1 calc R
H04H H -0.0801 0.1520 -0.0242 0.090 Uiso 1 1 calc R
C04W C 1.1693(5) 0.7015(3) 1.0730(4) 0.090(2) Uani 1 1 d .
H04C H 1.1943 0.7062 1.1208 0.108 Uiso 1 1 calc R
H04D H 1.2246 0.6675 1.0550 0.108 Uiso 1 1 calc R
C04X C 0.7392(5) -0.0127(3) 0.3523(3) 0.0696(13) Uani 1 1 d .
H04X H 0.7691 -0.0444 0.3218 0.083 Uiso 1 1 calc R
C04Y C 0.8067(5) 0.0004(3) 0.4152(3) 0.0676(13) Uani 1 1 d .
H04Y H 0.8817 -0.0228 0.4274 0.081 Uiso 1 1 calc R
C04Z C 0.2069(4) 0.5220(3) 0.7761(3) 0.0614(11) Uani 1 1 d .
C050 C 0.5177(6) 0.6993(3) 0.5455(3) 0.0732(14) Uani 1 1 d .
H050 H 0.5710 0.7422 0.5522 0.088 Uiso 1 1 calc R
C051 C 1.1646(6) 0.8431(4) 0.5947(4) 0.0861(17) Uani 1 1 d .
H05I H 1.1782 0.8258 0.5506 0.103 Uiso 1 1 calc R
H05J H 1.2255 0.8843 0.6086 0.103 Uiso 1 1 calc R
C052 C -0.0180(5) 0.3186(3) -0.0739(4) 0.0703(14) Uani 1 1 d .
H05A H 0.0048 0.3651 -0.0488 0.084 Uiso 1 1 calc R
H05B H -0.0208 0.3288 -0.1208 0.084 Uiso 1 1 calc R
C053 C 0.5430(6) -0.1928(3) 0.1778(3) 0.0760(15) Uani 1 1 d .
H053 H 0.5889 -0.2331 0.1924 0.091 Uiso 1 1 calc R
C054 C 1.0139(7) 0.9755(4) 1.2486(4) 0.0908(19) Uani 1 1 d .
H05U H 0.9423 0.9990 1.2618 0.136 Uiso 1 1 calc GR
H05V H 1.0069 0.9731 1.2008 0.136 Uiso 1 1 calc GR
H05W H 1.0902 1.0038 1.2664 0.136 Uiso 1 1 calc GR
C055 C 0.5394(5) -0.1704(3) 0.1129(3) 0.0628(11) Uani 1 1 d .
H055 H 0.5825 -0.1958 0.0833 0.075 Uiso 1 1 calc R
C057 C 1.1434(5) 0.7648(3) 0.8310(4) 0.088(2) Uani 1 1 d .
H05Q H 1.1453 0.7568 0.7836 0.106 Uiso 1 1 calc R
H05R H 1.2279 0.7817 0.8512 0.106 Uiso 1 1 calc R
C058 C 0.4339(6) 0.3459(3) 0.5768(4) 0.0850(18) Uani 1 1 d .
H058 H 0.3861 0.3024 0.5624 0.102 Uiso 1 1 calc R
C059 C 0.5177(7) 1.1996(4) 0.7098(4) 0.092(2) Uani 1 1 d .
H059 H 0.4760 1.2437 0.7068 0.111 Uiso 1 1 calc R
C05A C 1.1834(6) 0.7824(4) 0.6418(4) 0.093(2) Uani 1 1 d .
H05K H 1.1731 0.8006 0.6861 0.112 Uiso 1 1 calc R
H05L H 1.2689 0.7663 0.6433 0.112 Uiso 1 1 calc R
C05B C 0.2400(5) 0.9874(4) 0.4218(3) 0.0754(15) Uani 1 1 d .
H05M H 0.1845 0.9933 0.3830 0.090 Uiso 1 1 calc R
C05C C 0.2414(5) 0.5230(3) 1.1944(3) 0.0681(13) Uani 1 1 d .
H05C H 0.1613 0.5020 1.1981 0.082 Uiso 1 1 calc R
C05D C -0.1490(5) 0.2896(3) -0.0608(5) 0.093(2) Uani 1 1 d .
H05D H -0.1498 0.2866 -0.0131 0.112 Uiso 1 1 calc R
H05E H -0.2108 0.3245 -0.0776 0.112 Uiso 1 1 calc R
C05E C 0.6218(7) 1.1055(4) 0.6599(3) 0.0826(17) Uani 1 1 d .
H05S H 0.6504 1.0849 0.6225 0.099 Uiso 1 1 calc R
C05F C 0.4514(5) 0.6756(3) 0.5952(3) 0.0746(14) Uani 1 1 d .
H05H H 0.4618 0.7015 0.6360 0.090 Uiso 1 1 calc R
C05G C 0.4188(7) 0.3812(4) 0.6359(4) 0.0906(19) Uani 1 1 d .
H05N H 0.3593 0.3618 0.6614 0.109 Uiso 1 1 calc R
C05H C 1.0903(5) 0.7171(4) 0.6217(4) 0.0804(16) Uani 1 1 d .
H05O H 1.1035 0.6789 0.6545 0.097 Uiso 1 1 calc R
H05P H 1.1062 0.6964 0.5792 0.097 Uiso 1 1 calc R
C05I C 0.5635(9) 1.1709(4) 0.6544(4) 0.102(3) Uani 1 1 d .
H05T H 0.5546 1.1956 0.6144 0.123 Uiso 1 1 calc R
C05K C -0.1865(5) 0.2141(4) -0.0932(5) 0.105(3) Uani 1 1 d .
H05F H -0.1967 0.2181 -0.1412 0.126 Uiso 1 1 calc R
H05G H -0.2669 0.1961 -0.0806 0.126 Uiso 1 1 calc R

loop_
_atom_site_aniso_label
_atom_site_aniso_U_11
_atom_site_aniso_U_22
_atom_site_aniso_U_33
_atom_site_aniso_U_23
_atom_site_aniso_U_13
_atom_site_aniso_U_12
Cl01 0.0565(6) 0.0718(7) 0.0851(8) -0.0033(6) 0.0072(5) -0.0135(5)
Cl02 0.0483(5) 0.0629(7) 0.1221(11) 0.0038(7) 0.0288(6) -0.0030(5)
Cl03 0.0929(9) 0.0837(9) 0.0738(8) -0.0147(7) 0.0317(7) 0.0074(7)
Cl04 0.1087(10) 0.0669(7) 0.0674(7) 0.0025(6) 0.0098(7) 0.0458(7)
Cl05 0.0880(9) 0.0645(7) 0.0994(10) 0.0021(7) 0.0273(7) 0.0336(7)
Cl06 0.0858(9) 0.1003(11) 0.0933(10) 0.0228(8) 0.0346(8) 0.0013(8)
Cl07 0.0931(10) 0.1433(17) 0.0690(8) -0.0168(9) 0.0001(7) -0.0517(11)
Cl08 0.0772(9) 0.1500(17) 0.0773(9) 0.0066(10) -0.0074(7) 0.0279(10)
Cl09 0.1234(14) 0.1213(15) 0.0916(11) 0.0096(10) 0.0341(10) 0.0632(12)
Cl0A 0.1127(12) 0.1008(12) 0.0920(10) 0.0264(9) 0.0131(9) -0.0395(10)
Cl0B 0.256(3) 0.0887(12) 0.0623(8) 0.0197(8) 0.0164(12) 0.0746(16)
Cl0C 0.221(3) 0.0691(10) 0.1030(13) -0.0289(9) 0.0157(15) -0.0307(13)
O00D 0.0469(14) 0.0527(16) 0.0638(18) -0.0066(13) 0.0226(13) -0.0002(12)
O00E 0.0472(15) 0.0646(19) 0.0610(18) 0.0044(15) -0.0042(13) -0.0031(13)
O00F 0.0502(16) 0.078(2) 0.0610(18) -0.0102(16) 0.0125(13) -0.0113(15)
O00G 0.0722(19) 0.0439(15) 0.0583(17) 0.0035(13) 0.0127(14) 0.0181(14)
O00H 0.076(2) 0.0518(17) 0.0489(16) -0.0069(13) 0.0116(14) 0.0116(14)
O00I 0.0717(19) 0.0566(18) 0.0491(16) 0.0004(13) 0.0131(14) 0.0127(15)
O00J 0.0663(18) 0.0573(19) 0.0566(17) -0.0021(14) 0.0039(14) 0.0106(14)
O00K 0.0488(14) 0.0655(19) 0.0516(16) -0.0046(14) 0.0108(12) -0.0035(13)
O00L 0.0495(15) 0.0614(19) 0.076(2) -0.0102(16) 0.0211(14) -0.0087(13)
N00M 0.0485(17) 0.059(2) 0.0499(18) -0.0063(15) 0.0093(14) 0.0090(15)
O00N 0.080(2) 0.0569(19) 0.074(2) -0.0136(16) 0.0323(18) -0.0192(16)
O00O 0.087(2) 0.075(2) 0.0510(18) -0.0008(16) 0.0049(16) 0.0267(19)
O00P 0.070(2) 0.086(2) 0.0470(16) -0.0007(16) 0.0137(14) 0.0226(18)
O00Q 0.0594(18) 0.074(2) 0.070(2) 0.0046(17) 0.0145(15) 0.0011(16)
O00R 0.092(2) 0.059(2) 0.0541(17) -0.0006(15) 0.0112(16) 0.0335(18)
O00S 0.071(2) 0.072(2) 0.0565(19) -0.0132(16) 0.0076(15) 0.0053(16)
N00T 0.0361(13) 0.0371(15) 0.0585(18) -0.0040(13) 0.0125(13) 0.0009(11)
N00U 0.0532(17) 0.0363(15) 0.0490(17) -0.0034(13) 0.0091(14) 0.0095(13)
N00V 0.0463(16) 0.056(2) 0.0545(19) 0.0000(16) 0.0075(14) 0.0006(14)
N00W 0.0456(15) 0.0369(15) 0.0507(17) -0.0027(13) 0.0054(13) 0.0050(12)
N00X 0.0366(14) 0.0415(16) 0.0485(16) -0.0040(13) 0.0092(12) 0.0002(12)
O00Y 0.112(3) 0.062(2) 0.0467(17) -0.0002(15) 0.0153(17) 0.030(2)
O00Z 0.071(2) 0.067(2) 0.0555(18) -0.0002(15) 0.0022(15) 0.0259(16)
O010 0.086(2) 0.103(3) 0.0450(17) 0.0043(17) 0.0082(16) 0.039(2)
O011 0.073(2) 0.095(3) 0.0549(18) -0.0058(18) 0.0073(16) 0.022(2)
N012 0.0543(17) 0.0398(17) 0.0565(19) 0.0001(14) 0.0091(14) 0.0076(14)
N013 0.065(2) 0.0415(17) 0.0487(18) -0.0016(14) 0.0121(15) 0.0127(15)
N014 0.0541(18) 0.0404(17) 0.0549(19) -0.0008(14) 0.0072(14) 0.0103(14)
O015 0.104(3) 0.072(2) 0.061(2) -0.0134(17) 0.0312(19) -0.011(2)
N016 0.0530(17) 0.0520(19) 0.0436(16) -0.0021(14) 0.0140(14) 0.0040(14)
N017 0.0437(16) 0.0463(18) 0.060(2) -0.0007(15) -0.0025(14) -0.0010(14)
O018 0.063(2) 0.094(3) 0.073(2) -0.008(2) 0.0211(17) -0.0071(19)
O019 0.068(2) 0.099(3) 0.0510(17) -0.0141(17) 0.0171(15) -0.0312(19)
N01A 0.0586(19) 0.0419(17) 0.0551(19) -0.0007(15) 0.0097(15) 0.0127(14)
N01B 0.0502(17) 0.0490(18) 0.0479(17) 0.0036(14) 0.0096(14) 0.0031(14)
O01C 0.096(3) 0.075(2) 0.059(2) 0.0008(17) 0.0168(18) -0.019(2)
N01D 0.0432(16) 0.0385(16) 0.064(2) -0.0038(15) 0.0055(14) 0.0029(13)
O01E 0.117(3) 0.069(2) 0.0558(19) 0.0003(17) 0.006(2) -0.025(2)
C01G 0.0467(18) 0.0325(17) 0.051(2) -0.0058(15) 0.0115(15) -0.0042(14)
N01H 0.067(2) 0.051(2) 0.058(2) 0.0010(16) 0.0008(17) 0.0222(17)
N01I 0.0441(16) 0.0516(19) 0.062(2) -0.0071(16) 0.0184(15) -0.0054(14)
N01J 0.0583(19) 0.0404(17) 0.059(2) -0.0034(15) 0.0009(15) 0.0161(15)
C01K 0.0491(19) 0.0385(19) 0.050(2) -0.0054(16) 0.0014(16) 0.0004(15)
N01L 0.0420(16) 0.0444(17) 0.069(2) -0.0037(16) 0.0157(15) -0.0031(13)
N01M 0.069(2) 0.0468(19) 0.0531(19) -0.0072(15) 0.0110(17) -0.0022(16)
N01N 0.0422(15) 0.0451(18) 0.067(2) -0.0005(15) 0.0124(15) 0.0011(13)
N01O 0.067(2) 0.0436(18) 0.057(2) -0.0033(15) 0.0102(17) 0.0026(16)
C01P 0.0414(17) 0.0323(17) 0.061(2) -0.0057(15) 0.0125(16) 0.0054(13)
C01Q 0.0368(16) 0.0334(17) 0.055(2) -0.0065(15) 0.0021(14) -0.0019(13)
N01R 0.069(2) 0.0398(18) 0.068(2) -0.0055(16) 0.0160(18) -0.0047(16)
N01S 0.0382(15) 0.0480(18) 0.074(2) 0.0015(16) 0.0149(15) 0.0021(13)
O01T 0.141(4) 0.061(2) 0.071(2) -0.0077(19) 0.033(3) -0.018(2)
C01U 0.058(2) 0.058(3) 0.058(2) 0.014(2) 0.0122(19) 0.0028(19)
C01V 0.0455(19) 0.047(2) 0.067(3) 0.0020(19) 0.0145(18) -0.0015(16)
C01W 0.0374(16) 0.0342(17) 0.054(2) -0.0044(15) 0.0112(14) 0.0037(13)
C01X 0.0386(17) 0.0366(17) 0.058(2) 0.0015(15) 0.0099(15) 0.0058(14)
C01Y 0.053(2) 0.043(2) 0.058(2) -0.0072(17) 0.0145(18) -0.0053(16)
C020 0.046(2) 0.054(2) 0.071(3) -0.003(2) 0.0205(19) -0.0040(17)
C021 0.0360(16) 0.0377(17) 0.0496(19) 0.0008(14) 0.0108(14) 0.0009(13)
C022 0.0365(16) 0.0368(17) 0.060(2) 0.0031(16) 0.0101(15) 0.0060(13)
C023 0.0420(18) 0.0337(18) 0.068(3) -0.0018(17) -0.0029(17) 0.0036(14)
C024 0.066(2) 0.0375(19) 0.052(2) -0.0057(16) 0.0004(18) 0.0062(17)
C025 0.0460(19) 0.0342(18) 0.064(2) -0.0042(16) 0.0124(17) 0.0048(14)
C026 0.0478(19) 0.051(2) 0.055(2) 0.0108(18) 0.0074(16) -0.0069(16)
N027 0.076(2) 0.045(2) 0.071(2) -0.0092(18) 0.029(2) -0.0084(17)
C028 0.055(2) 0.049(2) 0.058(2) 0.0057(18) 0.0053(18) 0.0058(17)
C029 0.0450(18) 0.0391(18) 0.048(2) -0.0015(15) 0.0093(15) 0.0006(14)
C02A 0.059(2) 0.043(2) 0.068(3) -0.0090(19) 0.020(2) 0.0011(17)
C02B 0.0365(16) 0.046(2) 0.064(2) 0.0021(17) 0.0128(16) -0.0030(14)
C02C 0.055(2) 0.050(2) 0.092(4) 0.002(2) 0.030(2) 0.0125(19)
C02D 0.0421(18) 0.0341(18) 0.067(2) -0.0074(16) 0.0164(16) 0.0003(14)
C02E 0.0479(19) 0.0397(19) 0.061(2) 0.0038(17) 0.0134(17) 0.0098(15)
C02F 0.0435(18) 0.0409(19) 0.057(2) 0.0008(16) 0.0160(16) 0.0015(15)
C02G 0.057(2) 0.042(2) 0.046(2) -0.0020(16) 0.0082(16) 0.0017(16)
C02H 0.0434(18) 0.0392(19) 0.078(3) 0.0005(19) 0.0043(18) 0.0067(15)
C02I 0.055(2) 0.056(2) 0.051(2) 0.0004(18) 0.0113(17) 0.0043(18)
C02J 0.061(2) 0.050(2) 0.051(2) -0.0007(18) 0.0099(18) 0.0011(18)
C02K 0.0449(19) 0.041(2) 0.076(3) 0.0034(19) 0.0101(18) 0.0094(16)
C02L 0.055(2) 0.0404(19) 0.058(2) 0.0035(17) 0.0140(18) 0.0072(16)
C02M 0.057(2) 0.050(2) 0.047(2) 0.0025(17) 0.0117(17) -0.0029(17)
C02N 0.0424(18) 0.047(2) 0.054(2) -0.0095(17) 0.0036(15) 0.0037(15)
C02O 0.052(2) 0.043(2) 0.061(2) -0.0038(17) 0.0195(18) -0.0025(16)
C02P 0.066(3) 0.068(3) 0.074(3) 0.022(2) 0.019(2) 0.012(2)
C02Q 0.0403(18) 0.041(2) 0.062(2) 0.0017(17) -0.0018(16) 0.0020(15)
C02R 0.0425(17) 0.0387(18) 0.0471(19) -0.0037(15) 0.0072(14) -0.0007(14)
C02S 0.0456(19) 0.0378(19) 0.059(2) -0.0021(16) 0.0027(16) 0.0025(15)
C02T 0.050(2) 0.053(2) 0.054(2) -0.0021(18) 0.0087(17) 0.0003(17)
C02U 0.050(2) 0.0416(19) 0.058(2) 0.0000(17) 0.0125(17) 0.0081(16)
C02V 0.0425(17) 0.044(2) 0.058(2) 0.0048(17) 0.0129(16) 0.0057(15)
C02W 0.049(2) 0.053(2) 0.065(3) 0.019(2) 0.0077(18) 0.0009(17)
C02X 0.066(2) 0.050(2) 0.049(2) 0.0003(18) -0.0003(18) 0.0146(19)
C02Y 0.054(2) 0.054(3) 0.084(3) -0.001(2) 0.013(2) -0.0026(19)
C02Z 0.075(3) 0.056(3) 0.049(2) -0.0004(19) 0.010(2) 0.019(2)
C030 0.0410(18) 0.0372(19) 0.082(3) -0.0020(18) 0.0138(18) 0.0061(15)
C031 0.064(2) 0.044(2) 0.060(2) 0.0065(18) -0.0008(19) 0.0026(18)
C032 0.053(2) 0.046(2) 0.088(3) 0.012(2) 0.019(2) 0.0084(18)
C033 0.0459(19) 0.044(2) 0.059(2) -0.0076(17) 0.0156(17) -0.0018(15)
C034 0.066(3) 0.046(2) 0.070(3) 0.006(2) 0.009(2) 0.0071(19)
C035 0.0441(19) 0.041(2) 0.074(3) -0.0070(19) -0.0016(18) 0.0078(16)
C036 0.0446(18) 0.046(2) 0.055(2) -0.0087(17) 0.0035(16) 0.0058(15)
C037 0.0465(19) 0.044(2) 0.065(3) -0.0079(18) 0.0147(18) 0.0029(16)
C038 0.051(2) 0.059(3) 0.096(4) 0.000(3) 0.014(2) -0.012(2)
C039 0.047(2) 0.036(2) 0.096(4) 0.003(2) 0.005(2) 0.0030(16)
C03A 0.0432(19) 0.048(2) 0.072(3) 0.002(2) 0.0133(18) 0.0051(16)
C03B 0.048(2) 0.043(2) 0.112(4) -0.006(2) 0.013(2) -0.0083(18)
C03C 0.053(2) 0.068(3) 0.080(3) 0.017(3) 0.013(2) -0.010(2)
O03D 0.150(5) 0.074(3) 0.073(3) -0.006(2) -0.025(3) -0.016(3)
C03E 0.056(2) 0.043(2) 0.085(3) -0.005(2) 0.011(2) -0.0084(18)
C03F 0.044(2) 0.045(2) 0.125(5) 0.004(3) 0.001(2) 0.0063(18)
C03G 0.047(2) 0.0322(19) 0.111(4) -0.003(2) 0.020(2) 0.0053(16)
C03H 0.053(2) 0.062(3) 0.057(2) 0.006(2) 0.0188(19) -0.0006(19)
C03I 0.052(2) 0.044(2) 0.056(2) -0.0016(17) 0.0021(17) 0.0089(16)
C03J 0.0482(19) 0.044(2) 0.056(2) -0.0058(17) 0.0106(16) 0.0035(16)
C03K 0.053(2) 0.058(3) 0.066(3) -0.004(2) 0.014(2) -0.0057(19)
C03L 0.052(2) 0.071(3) 0.067(3) 0.015(2) 0.009(2) 0.003(2)
C03M 0.063(2) 0.040(2) 0.060(2) -0.0019(18) 0.0029(19) 0.0056(18)
C03N 0.051(2) 0.046(2) 0.098(4) -0.009(2) 0.003(2) -0.0079(18)
C03O 0.046(2) 0.040(2) 0.089(3) 0.002(2) 0.011(2) 0.0080(16)
C03P 0.062(2) 0.052(2) 0.063(3) 0.007(2) 0.013(2) 0.0157(19)
C03Q 0.076(3) 0.077(3) 0.056(3) -0.003(2) 0.012(2) 0.008(3)
C03R 0.066(2) 0.050(2) 0.053(2) -0.0006(18) 0.0083(19) 0.0076(19)
C03S 0.067(3) 0.051(2) 0.059(2) -0.0002(19) 0.007(2) 0.009(2)
C03T 0.064(3) 0.047(3) 0.133(5) -0.007(3) 0.026(3) 0.010(2)
C03U 0.048(2) 0.0382(19) 0.062(3) -0.0051(17) -0.0002(17) 0.0076(15)
C03V 0.067(3) 0.058(3) 0.088(4) 0.006(3) 0.012(3) -0.009(2)
C03W 0.046(2) 0.052(3) 0.123(5) 0.013(3) 0.014(3) -0.0054(19)
C03X 0.052(2) 0.055(2) 0.068(3) -0.003(2) 0.0041(19) -0.0019(18)
C03Y 0.108(4) 0.049(3) 0.059(3) 0.001(2) 0.000(3) 0.021(3)
C03Z 0.065(3) 0.068(3) 0.086(4) 0.014(3) 0.016(3) 0.024(2)
C040 0.062(2) 0.064(3) 0.051(2) -0.003(2) 0.0040(19) 0.013(2)
C041 0.049(2) 0.044(2) 0.064(2) -0.0089(18) 0.0020(17) 0.0048(16)
C042 0.056(2) 0.042(2) 0.075(3) -0.004(2) 0.023(2) -0.0032(17)
C043 0.065(3) 0.052(2) 0.077(3) 0.010(2) 0.014(2) 0.015(2)
C044 0.072(3) 0.094(4) 0.068(3) 0.006(3) 0.025(3) 0.003(3)
C045 0.047(2) 0.059(3) 0.105(4) -0.002(3) 0.007(2) 0.014(2)
C046 0.071(3) 0.070(3) 0.053(2) 0.006(2) -0.003(2) -0.004(2)
C047 0.074(3) 0.043(2) 0.060(2) -0.0036(19) 0.014(2) -0.0014(19)
C048 0.048(2) 0.082(4) 0.128(5) -0.003(4) 0.021(3) 0.001(2)
C049 0.072(3) 0.077(4) 0.074(3) -0.009(3) 0.005(3) -0.011(3)
C04A 0.057(2) 0.056(3) 0.074(3) -0.004(2) 0.013(2) 0.0013(19)
C04B 0.056(3) 0.057(3) 0.110(5) 0.000(3) -0.005(3) -0.011(2)
C04C 0.072(3) 0.054(3) 0.072(3) -0.009(2) 0.011(2) 0.001(2)
C04D 0.106(4) 0.048(3) 0.079(3) 0.008(2) -0.011(3) -0.006(3)
C04E 0.062(3) 0.058(3) 0.103(4) -0.005(3) 0.014(3) -0.016(2)
C04F 0.071(3) 0.053(3) 0.075(3) 0.014(2) -0.001(2) -0.001(2)
C04G 0.052(2) 0.051(3) 0.110(4) 0.015(3) 0.022(3) -0.0030(19)
C04H 0.053(2) 0.066(3) 0.091(4) 0.019(3) 0.013(2) 0.005(2)
C04I 0.0447(19) 0.041(2) 0.070(3) -0.0040(18) 0.0162(18) 0.0051(15)
C04J 0.078(3) 0.083(4) 0.073(3) -0.007(3) -0.011(3) -0.017(3)
C04K 0.039(2) 0.069(3) 0.142(6) -0.007(3) 0.008(3) -0.007(2)
C04L 0.047(2) 0.045(2) 0.071(3) 0.0057(19) 0.0085(18) 0.0045(16)
C04M 0.072(3) 0.051(2) 0.061(3) 0.009(2) 0.007(2) 0.014(2)
C04N 0.048(2) 0.051(2) 0.070(3) -0.016(2) 0.0102(18) 0.0108(17)
C04O 0.048(2) 0.050(2) 0.091(4) 0.000(2) 0.009(2) -0.0141(18)
C04P 0.042(2) 0.053(3) 0.133(5) -0.006(3) 0.018(3) 0.0084(19)
C04Q 0.077(3) 0.056(3) 0.093(4) 0.007(3) 0.021(3) 0.005(2)
C04R 0.101(5) 0.090(5) 0.081(4) 0.009(3) -0.005(3) -0.020(4)
C04S 0.059(2) 0.066(3) 0.060(3) -0.017(2) 0.0128(19) 0.012(2)
C04T 0.091(4) 0.043(2) 0.071(3) 0.001(2) -0.001(3) 0.008(2)
C04U 0.043(2) 0.063(3) 0.155(6) -0.014(4) -0.002(3) -0.001(2)
C04V 0.048(2) 0.045(2) 0.129(5) 0.002(3) 0.005(3) -0.0001(19)
C04W 0.041(2) 0.067(3) 0.160(7) 0.001(4) 0.003(3) 0.010(2)
C04X 0.066(3) 0.056(3) 0.092(4) -0.002(3) 0.032(3) 0.011(2)
C04Y 0.054(2) 0.060(3) 0.092(4) 0.018(3) 0.018(2) 0.009(2)
C04Z 0.055(2) 0.059(3) 0.068(3) -0.009(2) 0.008(2) -0.007(2)
C050 0.075(3) 0.044(2) 0.093(4) -0.001(2) -0.009(3) -0.006(2)
C051 0.060(3) 0.098(5) 0.101(4) 0.002(4) 0.019(3) -0.012(3)
C052 0.056(2) 0.039(2) 0.120(5) 0.008(2) 0.026(3) 0.0110(18)
C053 0.098(4) 0.044(2) 0.083(4) -0.004(2) -0.009(3) 0.029(3)
C054 0.097(4) 0.074(4) 0.101(5) -0.007(3) 0.025(4) -0.023(3)
C055 0.061(2) 0.054(3) 0.075(3) -0.007(2) 0.011(2) 0.019(2)
C057 0.044(2) 0.072(3) 0.154(6) 0.008(4) 0.034(3) 0.001(2)
C058 0.089(4) 0.046(3) 0.112(5) 0.012(3) -0.013(4) -0.002(3)
C059 0.116(5) 0.069(4) 0.098(5) 0.030(3) 0.013(4) 0.049(4)
C05A 0.056(3) 0.103(5) 0.116(5) 0.003(4) -0.006(3) 0.004(3)
C05B 0.053(2) 0.084(4) 0.082(4) 0.022(3) -0.015(2) -0.005(2)
C05C 0.055(2) 0.067(3) 0.087(4) 0.013(3) 0.024(2) 0.001(2)
C05D 0.054(3) 0.055(3) 0.182(7) 0.023(4) 0.041(4) 0.024(2)
C05E 0.115(5) 0.077(4) 0.061(3) 0.019(3) 0.021(3) 0.034(3)
C05F 0.075(3) 0.056(3) 0.089(4) -0.021(3) 0.001(3) -0.002(2)
C05G 0.081(4) 0.063(3) 0.130(6) 0.019(4) 0.018(4) 0.000(3)
C05H 0.066(3) 0.069(3) 0.104(4) 0.009(3) -0.002(3) 0.015(3)
C05I 0.147(7) 0.093(5) 0.078(4) 0.038(4) 0.030(4) 0.058(5)
C05K 0.041(2) 0.068(4) 0.205(9) 0.021(5) 0.007(4) 0.006(2)

loop_
_atom_type_symbol
_atom_type_description
_atom_type_scat_dispersion_real
_atom_type_scat_dispersion_imag
_atom_type_scat_source
C C 0.0181 0.0091 'International Tables Vol C Tables 4.2.6.8 and 6.1.1.4'
H H 0.0000 0.0000 'International Tables Vol C Tables 4.2.6.8 and 6.1.1.4'
Cl Cl 0.3639 0.7018 'International Tables Vol C Tables 4.2.6.8 and 6.1.1.4'
N N 0.0311 0.0180 'International Tables Vol C Tables 4.2.6.8 and 6.1.1.4'
O O 0.0492 0.0322 'International Tables Vol C Tables 4.2.6.8 and 6.1.1.4'

loop_
_geom_angle_atom_site_label_1
_geom_angle_atom_site_label_2
_geom_angle_atom_site_label_3
_geom_angle
C02E O00F H00F 109.5
C028 O00G H00G 109.5
C02B O00J H00J 109.5
C02H O00L H00L 109.5
N00V N00M H00M 119.5
C01Y N00M H00M 119.5
C01Y N00M N00V 121.0(4)
C02K O00Q H00Q 109.5
C02N O00R H00R 109.5
C01X N00T N00X 117.8(3)
C01G N00U N00W 118.2(3)
C02T N00V N00M 115.7(4)
C02R N00W N00U 118.6(3)
N00T N00X H00X 120.7
C01W N00X N00T 118.7(3)
C01W N00X H00X 120.7
C024 O00Y H00Y 109.5
C01U O010 H010 109.5
C03H O011 H011 109.5
C02L N012 N014 119.0(4)
N01A N013 H013 119.6
C029 N013 H013 119.6
C029 N013 N01A 120.8(3)
N012 N014 H014 121.5
C01K N014 N012 117.0(3)
C01K N014 H014 121.5
N01B N016 H016 120.9
C02G N016 H016 120.9
C02G N016 N01B 118.1(3)
N01D N017 H017 119.1
C023 N017 H017 119.1
C023 N017 N01D 121.9(4)
C033 O019 H019 109.5
C02Z N01A N013 116.5(4)
C02M N01B N016 119.3(3)
C031 O01C H01C 109.5
C03I N01D N017 116.2(4)
C04R O01E H01E 109.5
O00H C01G N00U 122.7(4)
O00H C01G C025 123.2(4)
N00U C01G C025 114.1(4)
N01J N01H H01H 119.2
C03U N01H H01H 119.2
C03U N01H N01J 121.6(4)
N01L N01I H01I 119.4
C01P N01I H01I 119.4
C01P N01I N01L 121.1(3)
C02X N01J N01H 115.9(4)
O00O C01K N014 123.0(4)
O00O C01K C02S 121.2(4)
N014 C01K C02S 115.8(4)
C03K N01L N01I 117.3(4)
N01O N01M H01M 121.1
C03R N01M H01M 121.1
C03R N01M N01O 117.8(4)
N01S N01N H01N 121.5
C037 N01N H01N 121.5
C037 N01N N01S 116.9(4)
C03S N01O N01M 119.8(4)
O00D C01P N01I 122.8(4)
O00D C01P C02D 122.9(4)
N01I C01P C02D 114.2(3)
C024 C01Q C02R 121.4(3)
C03J C01Q C024 119.4(4)
C03J C01Q C02R 119.1(4)
C047 N01R N027 117.3(4)
C03A N01S N01N 119.0(4)
C04T O01T H01T 109.5
O010 C01U C026 122.3(4)
O010 C01U C02P 119.8(5)
C026 C01U C02P 117.9(5)
C03H C01V C02T 122.0(4)
C04A C01V C02T 118.7(4)
C04A C01V C03H 119.2(4)
O00K C01W N00X 123.1(3)
O00K C01W C021 122.7(3)
N00X C01W C021 114.1(3)
N00T C01X C022 118.8(4)
N00M C01Y C02O 112.7(4)
O00S C01Y N00M 122.6(4)
O00S C01Y C02O 124.6(4)
C02B C020 Cl03 118.6(4)
C02C C020 Cl03 119.1(4)
C02C C020 C02B 122.3(4)
C01W C021 H021 109.3
C01W C021 C02F 112.1(3)
C01W C021 C03O 107.2(3)
C02F C021 H021 109.3
C02F C021 C03O 109.6(3)
C03O C021 H021 109.3
C02W C022 C01X 118.1(4)
C033 C022 C01X 122.1(4)
C033 C022 C02W 119.8(4)
O00E C023 N017 124.0(4)
O00E C023 C02Q 122.5(4)
N017 C023 C02Q 113.5(4)
O00Y C024 C01Q 122.5(4)
O00Y C024 C03Y 120.0(4)
C03Y C024 C01Q 117.5(4)
C01G C025 H025 109.3
C01G C025 C02D 112.3(3)
C01G C025 C03B 106.5(3)
C02D C025 H025 109.3
C02D C025 C03B 110.0(3)
C03B C025 H025 109.3
C01U C026 C02M 121.6(4)
C01U C026 C046 119.2(4)
C046 C026 C02M 119.2(4)
N01R N027 H027 119.8
C02A N027 N01R 120.4(4)
C02A N027 H027 119.8
O00G C028 C043 120.4(4)
O00G C028 C04M 121.4(4)
C043 C028 C04M 118.2(4)
O00I C029 N013 123.8(4)
O00I C029 C02F 123.3(4)
N013 C029 C02F 112.8(3)
O00N C02A N027 123.6(4)
O00N C02A C042 123.7(4)
N027 C02A C042 112.6(4)
O00J C02B C020 118.9(4)
O00J C02B C02V 123.8(4)
C020 C02B C02V 117.2(4)
C020 C02C H02C 119.9
C020 C02C C03Z 120.2(4)
C03Z C02C H02C 119.9
C01P C02D C025 111.4(3)
C01P C02D H02D 108.4
C01P C02D C03G 110.1(3)
C025 C02D H02D 108.4
C03G C02D C025 110.1(4)
C03G C02D H02D 108.4
O00F C02E C02U 122.8(4)
O00F C02E C04L 119.7(4)
C02U C02E C04L 117.4(4)
C021 C02F H02F 108.6
C029 C02F C021 113.4(3)
C029 C02F H02F 108.6
C029 C02F C03W 107.3(4)
C03W C02F C021 110.1(4)
C03W C02F H02F 108.6
O00P C02G N016 122.0(4)
O00P C02G C02I 122.3(4)
N016 C02G C02I 115.7(4)
O00L C02H C039 120.0(4)
O00L C02H C03X 122.9(4)
C039 C02H C03X 117.1(5)
C02G C02I H02I 109.2
C02G C02I C02J 110.1(4)
C02G C02I C03V 107.5(4)
C02J C02I H02I 109.2
C03V C02I H02I 109.2
C03V C02I C02J 111.6(4)
C02I C02J H02J 109.0
C02I C02J C05H 111.3(4)
C03R C02J C02I 111.4(4)
C03R C02J H02J 109.0
C03R C02J C05H 107.2(4)
C05H C02J H02J 109.0
O00Q C02K C030 123.3(4)
O00Q C02K C032 118.7(5)
C032 C02K C030 118.1(4)
N012 C02L H02L 120.5
N012 C02L C02V 118.9(4)
C02V C02L H02L 120.5
N01B C02M C026 119.7(4)
N01B C02M H02M 120.1
C026 C02M H02M 120.1
O00R C02N C036 122.2(4)
O00R C02N C041 119.4(4)
C041 C02N C036 118.4(4)
C01Y C02O H02O 108.7
C01Y C02O C03E 109.9(4)
C01Y C02O C042 111.2(4)
C03E C02O H02O 108.7
C042 C02O H02O 108.7
C042 C02O C03E 109.6(3)
C01U C02P Cl09 118.1(4)
C04H C02P Cl09 119.0(4)
C04H C02P C01U 122.9(5)
C023 C02Q H02Q 108.1
C023 C02Q C02S 111.7(3)
C023 C02Q C03F 109.8(3)
C02S C02Q H02Q 108.1
C03F C02Q H02Q 108.1
C03F C02Q C02S 111.1(4)
N00W C02R C01Q 120.0(4)
N00W C02R H02R 120.0
C01Q C02R H02R 120.0
C01K C02S C02Q 111.0(4)
C01K C02S H02S 109.6
C01K C02S C03N 107.8(3)
C02Q C02S H02S 109.6
C02Q C02S C03N 109.2(4)
C03N C02S H02S 109.6
N00V C02T C01V 121.4(4)
N00V C02T H02T 119.3
C01V C02T H02T 119.3
C02E C02U C03I 120.6(4)
C02E C02U C03Q 119.9(4)
C03Q C02U C03I 119.5(4)
C02B C02V C02L 121.9(4)
C03P C02V C02B 119.7(4)
C03P C02V C02L 118.4(4)
C022 C02W H02W 120.0
C03C C02W C022 120.0(5)
C03C C02W H02W 120.0
N01J C02X H02X 119.7
N01J C02X C036 120.7(4)
C036 C02X H02X 119.7
C030 C02Y H02Y 119.7
C04E C02Y H02Y 119.7
C04E C02Y C030 120.6(5)
N01A C02Z H02Z 118.9
N01A C02Z C04M 122.2(4)
C04M C02Z H02Z 118.9
C02K C030 C02Y 119.2(4)
C02K C030 C03A 122.6(4)
C02Y C030 C03A 118.2(5)
O01C C031 C03M 122.1(4)
O01C C031 C04F 119.4(5)
C04F C031 C03M 118.6(5)
C02K C032 Cl06 118.9(4)
C04G C032 Cl06 118.8(4)
C04G C032 C02K 122.2(5)
O019 C033 C022 122.5(4)
O019 C033 C04Z 119.5(4)
C04Z C033 C022 118.0(4)
C04Q C034 C03S 120.3(5)
C04Q C034 C04T 118.1(5)
C04T C034 C03S 121.5(5)
C03U C035 H035 108.3
C03U C035 C04I 113.0(3)
C03U C035 C04V 108.5(4)
C04I C035 H035 108.3
C04I C035 C04V 110.5(4)
C04V C035 H035 108.3
C02N C036 C02X 121.7(4)
C02N C036 C040 119.9(4)
C040 C036 C02X 118.4(4)
O018 C037 N01N 121.9(4)
O018 C037 C04I 122.8(4)
N01N C037 C04I 115.3(4)
H03F C038 H03G 108.0
C03E C038 H03F 109.4
C03E C038 H03G 109.4
C03E C038 C048 111.0(5)
C048 C038 H03F 109.4
C048 C038 H03G 109.4
C02H C039 Cl02 117.9(4)
C04B C039 Cl02 120.2(4)
C04B C039 C02H 121.8(5)
N01S C03A C030 118.7(4)
N01S C03A H03E 120.7
C030 C03A H03E 120.7
C025 C03B H03O 109.2
C025 C03B H03R 109.2
H03O C03B H03R 107.9
C04U C03B C025 111.9(4)
C04U C03B H03O 109.2
C04U C03B H03R 109.2
C02W C03C H03X 119.8
C04O C03C C02W 120.4(5)
C04O C03C H03X 119.8
H1AA O03D H 109.4
C02O C03E H03H 109.5
C02O C03E H03J 109.5
C038 C03E C02O 110.9(4)
C038 C03E H03H 109.5
C038 C03E H03J 109.5
H03H C03E H03J 108.0
C02Q C03F H03A 109.5
C02Q C03F H03B 109.5
C02Q C03F C04W 110.8(4)
H03A C03F H03B 108.1
C04W C03F H03A 109.5
C04W C03F H03B 109.5
C02D C03G H03T 109.3
C02D C03G H03U 109.3
C02D C03G C04P 111.5(4)
H03T C03G H03U 108.0
C04P C03G H03T 109.3
C04P C03G H03U 109.3
O011 C03H C01V 122.7(4)
O011 C03H C03L 119.2(5)
C03L C03H C01V 118.1(4)
N01D C03I C02U 121.4(4)
N01D C03I H03I 119.3
C02U C03I H03I 119.3
C01Q C03J H03V 119.4
C055 C03J C01Q 121.1(4)
C055 C03J H03V 119.4
N01L C03K H03W 119.0
N01L C03K C03X 122.0(4)
C03X C03K H03W 119.0
C03H C03L Cl08 119.6(4)
C04Y C03L Cl08 118.2(4)
C04Y C03L C03H 122.2(5)
C031 C03M C047 121.4(4)
C031 C03M C04C 119.7(4)
C04C C03M C047 119.0(5)
C02S C03N H03C 109.2
C02S C03N H03D 109.2
H03C C03N H03D 107.9
C04K C03N C02S 112.0(4)
C04K C03N H03C 109.2
C04K C03N H03D 109.2
C021 C03O H03Y 109.2
C021 C03O HA 109.2
H03Y C03O HA 107.9
C045 C03O C021 112.1(4)
C045 C03O H03Y 109.2
C045 C03O HA 109.2
C02V C03P H03P 119.4
C03Z C03P C02V 121.2(5)
C03Z C03P H03P 119.4
C02U C03Q H03Q 119.7
C044 C03Q C02U 120.7(5)
C044 C03Q H03Q 119.7
O015 C03R N01M 122.2(5)
O015 C03R C02J 122.4(4)
N01M C03R C02J 115.2(4)
N01O C03S C034 119.8(4)
N01O C03S H03S 120.1
C034 C03S H03S 120.1
H03K C03T H03L 108.0
C042 C03T H03K 109.4
C042 C03T H03L 109.4
C042 C03T C048 111.2(5)
C048 C03T H03K 109.4
C048 C03T H03L 109.4
O00Z C03U N01H 124.2(4)
O00Z C03U C035 123.5(4)
N01H C03U C035 112.3(4)
C02I C03V H03M 109.0
C02I C03V H03N 109.0
H03M C03V H03N 107.8
C051 C03V C02I 112.8(5)
C051 C03V H03M 109.0
C051 C03V H03N 109.0
C02F C03W H03 109.3
C02F C03W HB 109.3
H03 C03W HB 108.0
C057 C03W C02F 111.6(5)
C057 C03W H03 109.3
C057 C03W HB 109.3
C02H C03X C03K 120.6(4)
C049 C03X C02H 120.0(5)
C049 C03X C03K 119.4(5)
C024 C03Y Cl0B 119.1(4)
C053 C03Y Cl0B 117.9(4)
C053 C03Y C024 122.9(5)
C02C C03Z C03P 119.4(5)
C02C C03Z H03Z 120.3
C03P C03Z H03Z 120.3
C036 C040 H040 119.9
C04S C040 C036 120.3(5)
C04S C040 H040 119.9
C02N C041 Cl04 118.9(4)
C02N C041 C04N 121.8(4)
C04N C041 Cl04 119.3(3)
C02A C042 H042 108.7
C02O C042 C02A 110.1(3)
C02O C042 H042 108.7
C03T C042 C02A 109.3(4)
C03T C042 C02O 111.3(4)
C03T C042 H042 108.7
C028 C043 Cl05 119.4(4)
C059 C043 Cl05 118.9(4)
C059 C043 C028 121.7(5)
C03Q C044 H044 119.8
C03Q C044 C05C 120.5(5)
C05C C044 H044 119.8
C03O C045 H04Z 109.6
C03O C045 HC 109.6
H04Z C045 HC 108.1
C057 C045 C03O 110.4(5)
C057 C045 H04Z 109.6
C057 C045 HC 109.6
C026 C046 H046 120.2
C05B C046 C026 119.6(5)
C05B C046 H046 120.2
N01R C047 C03M 121.2(4)
N01R C047 H047 119.4
C03M C047 H047 119.4
C038 C048 H04J 109.5
C038 C048 H04K 109.5
C03T C048 C038 110.7(4)
C03T C048 H04J 109.5
C03T C048 H04K 109.5
H04J C048 H04K 108.1
C03X C049 H049 119.4
C04J C049 C03X 121.2(6)
C04J C049 H049 119.4
C01V C04A H04L 119.4
C04X C04A C01V 121.2(5)
C04X C04A H04L 119.4
C039 C04B H04P 119.5
C039 C04B C04J 121.0(5)
C04J C04B H04P 119.5
C03M C04C H04M 119.7
C05F C04C C03M 120.5(5)
C05F C04C H04M 119.7
C04T C04D Cl0C 118.8(5)
C058 C04D Cl0C 118.6(5)
C058 C04D C04T 122.7(6)
C02Y C04E H04E 120.0
C04G C04E C02Y 120.0(6)
C04G C04E H04E 120.0
C031 C04F Cl0A 118.9(4)
C050 C04F Cl0A 120.2(4)
C050 C04F C031 120.9(5)
C032 C04G C04E 119.8(5)
C032 C04G H04G 120.1
C04E C04G H04G 120.1
C02P C04H H04O 120.3
C02P C04H C05B 119.4(5)
C05B C04H H04O 120.3
C035 C04I H04I 110.3
C035 C04I C052 109.1(4)
C037 C04I C035 109.6(3)
C037 C04I H04I 110.3
C037 C04I C052 107.0(4)
C052 C04I H04I 110.3
C049 C04J H04R 120.5
C04B C04J C049 118.9(5)
C04B C04J H04R 120.5
C03N C04K H04A 109.1
C03N C04K H04B 109.1
H04A C04K H04B 107.9
C04W C04K C03N 112.4(5)
C04W C04K H04A 109.1
C04W C04K H04B 109.1
C02E C04L Cl01 118.6(4)
C05C C04L Cl01 118.7(4)
C05C C04L C02E 122.7(5)
C028 C04M C02Z 121.7(4)
C05E C04M C028 118.9(5)
C05E C04M C02Z 119.4(5)
C041 C04N H04N 120.4
C04S C04N C041 119.3(4)
C04S C04N H04N 120.4
C03C C04O H04 120.3
C03C C04O C04Z 119.4(4)
C04Z C04O H04 120.3
C03G C04P H04T 109.4
C03G C04P H04U 109.4
C03G C04P C04U 111.1(4)
H04T C04P H04U 108.0
C04U C04P H04T 109.4
C04U C04P H04U 109.4
C034 C04Q H04Q 119.4
C05G C04Q C034 121.3(6)
C05G C04Q H04Q 119.4
O01E C04R H0AA 108.8
O01E C04R HD 108.8
O01E C04R C054 113.8(6)
H0AA C04R HD 107.7
C054 C04R H0AA 108.8
C054 C04R HD 108.8
C040 C04S C04N 120.4(4)
C040 C04S H04S 119.8
C04N C04S H04S 119.8
O01T C04T C034 122.9(5)
O01T C04T C04D 118.7(5)
C04D C04T C034 118.4(6)
C03B C04U C04P 111.7(5)
C03B C04U H04V 109.3
C03B C04U H04W 109.3
C04P C04U H04V 109.3
C04P C04U H04W 109.3
H04V C04U H04W 107.9
C035 C04V H04F 109.6
C035 C04V H04H 109.6
H04F C04V H04H 108.1
C05K C04V C035 110.2(5)
C05K C04V H04F 109.6
C05K C04V H04H 109.6
C03F C04W H04C 109.3
C03F C04W H04D 109.3
C04K C04W C03F 111.6(5)
C04K C04W H04C 109.3
C04K C04W H04D 109.3
H04C C04W H04D 108.0
C04A C04X H04X 120.1
C04A C04X C04Y 119.8(5)
C04Y C04X H04X 120.1
C03L C04Y C04X 119.4(5)
C03L C04Y H04Y 120.3
C04X C04Y H04Y 120.3
C033 C04Z Cl07 118.9(4)
C04O C04Z Cl07 118.7(4)
C04O C04Z C033 122.4(5)
C04F C050 H050 119.8
C05F C050 C04F 120.4(5)
C05F C050 H050 119.8
C03V C051 H05I 109.6
C03V C051 H05J 109.6
H05I C051 H05J 108.2
C05A C051 C03V 110.1(5)
C05A C051 H05I 109.6
C05A C051 H05J 109.6
C04I C052 H05A 109.1
C04I C052 H05B 109.1
H05A C052 H05B 107.8
C05D C052 C04I 112.5(4)
C05D C052 H05A 109.1
C05D C052 H05B 109.1
C03Y C053 H053 120.3
C03Y C053 C055 119.3(5)
C055 C053 H053 120.3
C04R C054 H05U 109.5
C04R C054 H05V 109.5
C04R C054 H05W 109.5
H05U C054 H05V 109.5
H05U C054 H05W 109.5
H05V C054 H05W 109.5
C03J C055 C053 119.7(4)
C03J C055 H055 120.2
C053 C055 H055 120.2
C03W C057 H05Q 109.1
C03W C057 H05R 109.1
C045 C057 C03W 112.7(4)
C045 C057 H05Q 109.1
C045 C057 H05R 109.1
H05Q C057 H05R 107.8
C04D C058 H058 120.5
C04D C058 C05G 118.9(6)
C05G C058 H058 120.5
C043 C059 H059 119.7
C043 C059 C05I 120.7(5)
C05I C059 H059 119.7
C051 C05A H05K 109.4
C051 C05A H05L 109.4
C051 C05A C05H 111.2(6)
H05K C05A H05L 108.0
C05H C05A H05K 109.4
C05H C05A H05L 109.4
C046 C05B H05M 119.5
C04H C05B C046 121.0(5)
C04H C05B H05M 119.5
C044 C05C H05C 120.6
C04L C05C C044 118.9(5)
C04L C05C H05C 120.6
C052 C05D H05D 109.1
C052 C05D H05E 109.1
H05D C05D H05E 107.9
C05K C05D C052 112.3(5)
C05K C05D H05D 109.1
C05K C05D H05E 109.1
C04M C05E H05S 119.0
C05I C05E C04M 122.1(6)
C05I C05E H05S 119.0
C04C C05F H05H 120.1
C050 C05F C04C 119.8(5)
C050 C05F H05H 120.1
C04Q C05G C058 120.6(7)
C04Q C05G H05N 119.7
C058 C05G H05N 119.7
C02J C05H H05O 109.0
C02J C05H H05P 109.0
C05A C05H C02J 112.7(5)
C05A C05H H05O 109.0
C05A C05H H05P 109.0
H05O C05H H05P 107.8
C059 C05I H05T 120.8
C05E C05I C059 118.4(6)
C05E C05I H05T 120.8
C04V C05K H05F 109.5
C04V C05K H05G 109.5
C05D C05K C04V 110.7(6)
C05D C05K H05F 109.5
C05D C05K H05G 109.5
H05F C05K H05G 108.1

loop_
_geom_bond_atom_site_label_1
_geom_bond_atom_site_label_2
_geom_bond_distance
Cl01 C04L 1.737(5)
Cl02 C039 1.745(6)
Cl03 C020 1.731(5)
Cl04 C041 1.730(5)
Cl05 C043 1.740(5)
Cl06 C032 1.735(6)
Cl07 C04Z 1.746(5)
Cl08 C03L 1.730(5)
Cl09 C02P 1.748(6)
Cl0A C04F 1.729(6)
Cl0B C03Y 1.741(6)
Cl0C C04D 1.739(7)
O00D C01P 1.227(5)
O00E C023 1.234(5)
O00F H00F 0.8200
O00F C02E 1.335(5)
O00G H00G 0.8200
O00G C028 1.353(6)
O00H C01G 1.222(5)
O00I C029 1.205(5)
O00J H00J 0.8200
O00J C02B 1.329(5)
O00K C01W 1.221(5)
O00L H00L 0.8200
O00L C02H 1.329(6)
N00M H00M 0.8600
N00M N00V 1.380(5)
N00M C01Y 1.359(5)
O00N C02A 1.203(6)
O00O C01K 1.220(5)
O00P C02G 1.211(5)
O00Q H00Q 0.8200
O00Q C02K 1.344(6)
O00R H00R 0.8200
O00R C02N 1.340(5)
O00S C01Y 1.211(6)
N00T N00X 1.370(4)
N00T C01X 1.274(5)
N00U N00W 1.371(5)
N00U C01G 1.345(5)
N00V C02T 1.274(6)
N00W C02R 1.281(5)
N00X H00X 0.8600
N00X C01W 1.346(5)
O00Y H00Y 0.8200
O00Y C024 1.357(5)
O00Z C03U 1.216(6)
O010 H010 0.8200
O010 C01U 1.333(6)
O011 H011 0.8200
O011 C03H 1.330(6)
N012 N014 1.371(5)
N012 C02L 1.275(6)
N013 H013 0.8600
N013 N01A 1.373(5)
N013 C029 1.344(5)
N014 H014 0.8600
N014 C01K 1.346(6)
O015 C03R 1.209(6)
N016 H016 0.8600
N016 N01B 1.379(5)
N016 C02G 1.345(6)
N017 H017 0.8600
N017 N01D 1.377(5)
N017 C023 1.340(6)
O018 C037 1.202(6)
O019 H019 0.8200
O019 C033 1.342(5)
N01A C02Z 1.285(6)
N01B C02M 1.268(6)
O01C H01C 0.8200
O01C C031 1.349(6)
N01D C03I 1.271(6)
O01E H01E 0.8200
O01E C04R 1.405(8)
C01G C025 1.515(6)
N01H H01H 0.8600
N01H N01J 1.378(5)
N01H C03U 1.344(6)
N01I H01I 0.8600
N01I N01L 1.369(5)
N01I C01P 1.346(6)
N01J C02X 1.276(6)
C01K C02S 1.517(5)
N01L C03K 1.270(6)
N01M H01M 0.8600
N01M N01O 1.375(5)
N01M C03R 1.349(6)
N01N H01N 0.8600
N01N N01S 1.369(5)
N01N C037 1.354(6)
N01O C03S 1.271(6)
C01P C02D 1.514(5)
C01Q C024 1.403(6)
C01Q C02R 1.451(5)
C01Q C03J 1.385(5)
N01R N027 1.367(5)
N01R C047 1.274(6)
N01S C03A 1.284(6)
O01T H01T 0.8200
O01T C04T 1.336(8)
C01U C026 1.388(7)
C01U C02P 1.391(7)
C01V C02T 1.450(6)
C01V C03H 1.398(7)
C01V C04A 1.395(7)
C01W C021 1.514(5)
C01X C022 1.472(5)
C01Y C02O 1.518(6)
C020 C02B 1.404(6)
C020 C02C 1.364(7)
C021 H021 0.9800
C021 C02F 1.540(5)
C021 C03O 1.541(5)
C022 C02W 1.401(6)
C022 C033 1.396(6)
C023 C02Q 1.518(5)
C024 C03Y 1.382(7)
C025 H025 0.9800
C025 C02D 1.535(5)
C025 C03B 1.542(6)
C026 C02M 1.466(6)
C026 C046 1.411(6)
N027 H027 0.8600
N027 C02A 1.343(6)
C028 C043 1.371(6)
C028 C04M 1.407(7)
C029 C02F 1.529(5)
C02A C042 1.530(6)
C02B C02V 1.405(6)
C02C H02C 0.9300
C02C C03Z 1.375(8)
C02D H02D 0.9800
C02D C03G 1.523(6)
C02E C02U 1.393(6)
C02E C04L 1.394(6)
C02F H02F 0.9800
C02F C03W 1.537(6)
C02G C02I 1.517(6)
C02H C039 1.400(6)
C02H C03X 1.406(7)
C02I H02I 0.9800
C02I C02J 1.537(6)
C02I C03V 1.529(7)
C02J H02J 0.9800
C02J C03R 1.521(6)
C02J C05H 1.546(7)
C02K C030 1.398(7)
C02K C032 1.390(6)
C02L H02L 0.9300
C02L C02V 1.458(5)
C02M H02M 0.9300
C02N C036 1.385(6)
C02N C041 1.380(6)
C02O H02O 0.9800
C02O C03E 1.541(6)
C02O C042 1.526(6)
C02P C04H 1.350(8)
C02Q H02Q 0.9800
C02Q C02S 1.534(6)
C02Q C03F 1.530(6)
C02R H02R 0.9300
C02S H02S 0.9800
C02S C03N 1.542(6)
C02T H02T 0.9300
C02U C03I 1.461(6)
C02U C03Q 1.395(7)
C02V C03P 1.398(6)
C02W H02W 0.9300
C02W C03C 1.385(7)
C02X H02X 0.9300
C02X C036 1.461(6)
C02Y H02Y 0.9300
C02Y C030 1.400(7)
C02Y C04E 1.376(7)
C02Z H02Z 0.9300
C02Z C04M 1.444(6)
C030 C03A 1.460(6)
C031 C03M 1.391(7)
C031 C04F 1.390(7)
C032 C04G 1.362(8)
C033 C04Z 1.383(6)
C034 C03S 1.437(7)
C034 C04Q 1.394(8)
C034 C04T 1.404(8)
C035 H035 0.9800
C035 C03U 1.523(5)
C035 C04I 1.530(6)
C035 C04V 1.543(7)
C036 C040 1.402(6)
C037 C04I 1.517(5)
C038 H03F 0.9700
C038 H03G 0.9700
C038 C03E 1.525(7)
C038 C048 1.530(8)
C039 C04B 1.363(8)
C03A H03E 0.9300
C03B H03O 0.9700
C03B H03R 0.9700
C03B C04U 1.521(8)
C03C H03X 0.9300
C03C C04O 1.366(8)
O03D H1AA 0.8506
O03D H 0.8492
C03E H03H 0.9700
C03E H03J 0.9700
C03F H03A 0.9700
C03F H03B 0.9700
C03F C04W 1.538(7)
C03G H03T 0.9700
C03G H03U 0.9700
C03G C04P 1.523(6)
C03H C03L 1.395(7)
C03I H03I 0.9300
C03J H03V 0.9300
C03J C055 1.371(6)
C03K H03W 0.9300
C03K C03X 1.453(6)
C03L C04Y 1.365(8)
C03M C047 1.449(6)
C03M C04C 1.400(7)
C03N H03C 0.9700
C03N H03D 0.9700
C03N C04K 1.523(8)
C03O H03Y 0.9700
C03O HA 0.9700
C03O C045 1.519(7)
C03P H03P 0.9300
C03P C03Z 1.379(7)
C03Q H03Q 0.9300
C03Q C044 1.370(8)
C03S H03S 0.9300
C03T H03K 0.9700
C03T H03L 0.9700
C03T C042 1.524(8)
C03T C048 1.524(8)
C03V H03M 0.9700
C03V H03N 0.9700
C03V C051 1.520(8)
C03W H03 0.9700
C03W HB 0.9700
C03W C057 1.527(8)
C03X C049 1.389(8)
C03Y C053 1.356(8)
C03Z H03Z 0.9300
C040 H040 0.9300
C040 C04S 1.365(7)
C041 C04N 1.382(6)
C042 H042 0.9800
C043 C059 1.371(8)
C044 H044 0.9300
C044 C05C 1.374(9)
C045 H04Z 0.9700
C045 HC 0.9700
C045 C057 1.496(9)
C046 H046 0.9300
C046 C05B 1.381(8)
C047 H047 0.9300
C048 H04J 0.9700
C048 H04K 0.9700
C049 H049 0.9300
C049 C04J 1.377(8)
C04A H04L 0.9300
C04A C04X 1.369(7)
C04B H04P 0.9300
C04B C04J 1.369(9)
C04C H04M 0.9300
C04C C05F 1.371(8)
C04D C04T 1.391(8)
C04D C058 1.350(10)
C04E H04E 0.9300
C04E C04G 1.371(9)
C04F C050 1.378(8)
C04G H04G 0.9300
C04H H04O 0.9300
C04H C05B 1.354(9)
C04I H04I 0.9800
C04I C052 1.545(6)
C04J H04R 0.9300
C04K H04A 0.9700
C04K H04B 0.9700
C04K C04W 1.507(9)
C04L C05C 1.372(7)
C04M C05E 1.394(7)
C04N H04N 0.9300
C04N C04S 1.375(8)
C04O H04 0.9300
C04O C04Z 1.376(7)
C04P H04T 0.9700
C04P H04U 0.9700
C04P C04U 1.528(8)
C04Q H04Q 0.9300
C04Q C05G 1.367(9)
C04R H0AA 0.9700
C04R HD 0.9700
C04R C054 1.490(10)
C04S H04S 0.9300
C04U H04V 0.9700
C04U H04W 0.9700
C04V H04F 0.9700
C04V H04H 0.9700
C04V C05K 1.529(8)
C04W H04C 0.9700
C04W H04D 0.9700
C04X H04X 0.9300
C04X C04Y 1.385(9)
C04Y H04Y 0.9300
C050 H050 0.9300
C050 C05F 1.368(9)
C051 H05I 0.9700
C051 H05J 0.9700
C051 C05A 1.471(11)
C052 H05A 0.9700
C052 H05B 0.9700
C052 C05D 1.526(7)
C053 H053 0.9300
C053 C055 1.380(8)
C054 H05U 0.9600
C054 H05V 0.9600
C054 H05W 0.9600
C055 H055 0.9300
C057 H05Q 0.9700
C057 H05R 0.9700
C058 H058 0.9300
C058 C05G 1.375(11)
C059 H059 0.9300
C059 C05I 1.383(10)
C05A H05K 0.9700
C05A H05L 0.9700
C05A C05H 1.509(9)
C05B H05M 0.9300
C05C H05C 0.9300
C05D H05D 0.9700
C05D H05E 0.9700
C05D C05K 1.503(10)
C05E H05S 0.9300
C05E C05I 1.360(9)
C05F H05H 0.9300
C05G H05N 0.9300
C05H H05O 0.9700
C05H H05P 0.9700
C05I H05T 0.9300
C05K H05F 0.9700
C05K H05G 0.9700
